data_1569585
loop_
_publ_author_name
'Obermann, Sebastian'
'Zheng, Wenhao'
'Melidonie, Jason'
'B&#xf6;ckmann, Steffen'
'Osella, Silvio'
'Arisnabarreta, Nicol&#xe1;s'
'Guerrero-Le&#xf3;n, L Andr&#xe9;s'
'Hennersdorf, Felix'
'Beljonne, David'
'Weigand, Jan J.'
'Bonn, Mischa'
'De Feyter, Steven'
'Hansen, Michael Ryan'
'Wang, Hai I.'
'Ma, Ji'
'Feng, Xinliang'

_publ_section_title
;
 Curved graphene nanoribbons derived from tetrahydropyrene-based
 polyphenylenes <i>via</i> one-pot K-region oxidation and Scholl
 cyclization.
;
_journal_issue 32
_journal_name_full 'Chemical science'
_journal_page_first 8607
_journal_page_last 8614
_journal_paper_doi 10.1039/d3sc02824k
_journal_volume 14
_journal_year 2023
_chemical_formula_moiety '2.228(C H2 Cl2), C178 H161.5'
_chemical_formula_sum 'C180.23 H165.95 Cl4.45'
_chemical_formula_weight 2489.58
_space_group_crystal_system triclinic
_space_group_IT_number 1
_space_group_name_Hall 'P 1'
_space_group_name_H-M_alt 'P 1'
_atom_sites_solution_hydrogens geom
_atom_sites_solution_primary dual
_audit_creation_date 2022-07-13
_audit_creation_method
;
Olex2 1.3-ac4
(compiled 2020.11.27 svn.r5f609507 for Rigaku Oxford Diffraction, GUI svn.r6214)
;
_audit_update_record
;
2022-12-15 deposited with the CCDC.	2023-06-20 downloaded from the CCDC.
;
_cell_angle_alpha 75.8276(8)
_cell_angle_beta 76.6215(9)
_cell_angle_gamma 89.2410(8)
_cell_formula_units_Z 1
_cell_length_a 9.72613(10)
_cell_length_b 19.54803(19)
_cell_length_c 20.00438(18)
_cell_measurement_reflns_used 19834
_cell_measurement_temperature 100.00(10)
_cell_measurement_theta_max 76.2150
_cell_measurement_theta_min 2.8760
_cell_volume 3583.73(6)
_computing_cell_refinement 'CrysAlisPro 1.171.42.49 (Rigaku OD, 2022)'
_computing_data_collection 'CrysAlisPro 1.171.42.49 (Rigaku OD, 2022)'
_computing_data_reduction 'CrysAlisPro 1.171.42.49 (Rigaku OD, 2022)'
_computing_molecular_graphics 'Olex2 1.3-ac4 (Dolomanov et al., 2009)'
_computing_publication_material 'Olex2 1.3-ac4 (Dolomanov et al., 2009)'
_computing_structure_refinement 'SHELXL 2018/3 (Sheldrick, 2015)'
_computing_structure_solution 'SHELXT  (Sheldrick, 2015)'
_diffrn_ambient_environment N~2~
_diffrn_ambient_temperature 100.00(10)
_diffrn_detector 'CCD plate'
_diffrn_detector_area_resol_mean 10.5700
_diffrn_detector_type AtlasS2
_diffrn_measured_fraction_theta_full 1.000
_diffrn_measured_fraction_theta_max 0.987
_diffrn_measurement_details
;
List of Runs (angles in degrees, time in seconds):

  # Type    Start    End  Width  t~exp~   \w     \q     \k     \f   Frames
#--------------------------------------------------------------------------
  1  \w   -109.00 -16.00   0.50    6.00    --  -38.50 -47.00 -70.00  186
  2  \w    -39.00 -14.00   0.50    6.00    --  -38.50  47.00  77.00   50
  3  \w     19.00  51.00   0.50    6.00    --   42.50 -47.00 -70.00   64
  4  \w     18.00 114.00   0.50    6.00    --   42.50  47.00  77.00  192
  5  \w     43.00 133.00   0.50   24.00    --  111.00 -47.00 -70.00  180
  6  \w    143.00 170.00   0.50   24.00    --  111.00  47.00  77.00   54
  7  \w    -87.00  -8.00   0.50    6.00    --  -38.50 125.00  60.00  158
  8  \w    -86.00 -21.00   0.50    6.00    --  -38.50 125.00-120.00  130
  9  \w     33.00 114.00   0.50    6.00    --   42.50  38.00-150.00  162
 10  \w     36.00  69.00   0.50    6.00    --   42.50 -77.00-180.00   66
 11  \w     97.00 146.00   0.50   24.00    --  111.00 125.00   0.00   98
 12  \w     30.00  61.00   0.50   24.00    --  111.00 -94.00 150.00   62
 13  \w    111.00 149.00   0.50   24.00    --  111.00  77.00   0.00   76
 14  \w    143.00 170.00   0.50   24.00    --  111.00 125.00  30.00   54
 15  \w     31.00  85.00   0.50   24.00    --  111.00 -94.00 -60.00  108
 16  \w     91.00 153.00   0.50   24.00    --  111.00  30.00 120.00  124
 17  \w     31.00  57.00   0.50   24.00    --  111.00 -94.00-150.00   52
 18  \w     80.00 107.00   0.50   24.00    --  111.00 -94.00-150.00   54
 19  \w     37.00  81.00   0.50   24.00    --  111.00 -15.00  90.00   88
 20  \w     75.00 111.00   0.50   24.00    --  111.00-125.00-180.00   72
 21  \w     40.00 112.00   0.50   24.00    --  111.00-125.00-150.00  144
 22  \w     70.00 108.00   0.50   24.00    --  111.00-108.00  36.37   76
 23  \w     32.00 107.00   0.50   24.00    --  111.00 -94.00-120.00  150
 24  \w     98.00 137.00   0.50   24.00    --  111.00 125.00  30.00   78
 25  \w     39.00 101.00   0.50   24.00    --  111.00 -94.00  60.00  124
 26  \w     35.00  61.00   0.50   24.00    --  111.00-108.00  36.37   52
 27  \w     82.00 173.00   0.50   24.00    --  111.00  15.00   0.00  182
 28  \w     40.00  65.00   0.50   24.00    --  111.00-125.00  90.00   50
 29  \w     84.00 111.00   0.50   24.00    --  111.00-125.00  90.00   54
 30  \w     40.00  66.00   0.50   24.00    --  111.00 -45.00  30.00   52
 31  \w     70.00  99.00   0.50   24.00    --  111.00 -45.00  30.00   58
 32  \w    103.00 130.00   0.50   24.00    --  111.00 -45.00  30.00   54
 33  \w    100.00 125.00   0.50   24.00    --  111.00  61.00 -60.00   50
 34  \w     94.00 155.00   0.50   24.00    --  111.00 -15.00  90.00  122
 35  \w     79.00 106.00   0.50   24.00    --  111.00-125.00 150.00   54
 36  \w     62.00 108.00   0.50   24.00    --  111.00-125.00-120.00   92
 37  \w     47.00 112.00   0.50   24.00    --  111.00-125.00   0.00  130
 38  \w     75.00 110.00   0.50   24.00    --  111.00-125.00  30.00   70
 39  \w     30.00 107.00   0.50   24.00    --  111.00 -94.00  90.00  154
 40  \w     49.00  76.00   0.50   24.00    --  111.00-125.00 -60.00   54
;
_diffrn_measurement_device 'four-circle diffractometer'
_diffrn_measurement_device_type 'SuperNova, Dual, Cu at home/near, AtlasS2'
_diffrn_measurement_method '\w scans'
_diffrn_orient_matrix_type 'CrysAlisPro convention (1999,Acta A55,543-557)'
_diffrn_orient_matrix_UB_11 -0.1145548000
_diffrn_orient_matrix_UB_12 0.0476972000
_diffrn_orient_matrix_UB_13 -0.0254907000
_diffrn_orient_matrix_UB_21 0.0745844000
_diffrn_orient_matrix_UB_22 0.0030719000
_diffrn_orient_matrix_UB_23 -0.0775880000
_diffrn_orient_matrix_UB_31 -0.0887608000
_diffrn_orient_matrix_UB_32 -0.0658521000
_diffrn_orient_matrix_UB_33 0.0030153000
_diffrn_radiation_monochromator mirror
_diffrn_radiation_probe x-ray
_diffrn_radiation_type 'Cu K\a'
_diffrn_radiation_wavelength 1.54184
_diffrn_reflns_av_R_equivalents 0.0258
_diffrn_reflns_av_unetI/netI 0.0334
_diffrn_reflns_Laue_measured_fraction_full 1.000
_diffrn_reflns_Laue_measured_fraction_max 0.987
_diffrn_reflns_limit_h_max 11
_diffrn_reflns_limit_h_min -12
_diffrn_reflns_limit_k_max 17
_diffrn_reflns_limit_k_min -24
_diffrn_reflns_limit_l_max 25
_diffrn_reflns_limit_l_min -25
_diffrn_reflns_number 43621
_diffrn_reflns_point_group_measured_fraction_full 1.000
_diffrn_reflns_point_group_measured_fraction_max 0.987
_diffrn_reflns_theta_full 67.684
_diffrn_reflns_theta_max 76.632
_diffrn_reflns_theta_min 2.334
_diffrn_source 'micro-focus sealed X-ray tube'
_diffrn_source_type 'SuperNova (Cu) X-ray Source'
_exptl_absorpt_coefficient_mu 1.230
_exptl_absorpt_correction_T_max 1.000
_exptl_absorpt_correction_T_min 0.703
_exptl_absorpt_correction_type gaussian
_exptl_absorpt_process_details
;
CrysAlisPro 1.171.42.49 (Rigaku Oxford Diffraction, 2022)
Numerical absorption correction based on gaussian integration over
a multifaceted crystal model
Empirical absorption correction using spherical harmonics,
implemented in SCALE3 ABSPACK scaling algorithm.
;
_exptl_crystal_colour 'clear colourless'
_exptl_crystal_colour_lustre clear
_exptl_crystal_colour_primary colourless
_exptl_crystal_density_diffrn 1.154
_exptl_crystal_description block
_exptl_crystal_F_000 1323
_exptl_crystal_size_max 0.187
_exptl_crystal_size_mid 0.111
_exptl_crystal_size_min 0.07
_refine_diff_density_max 0.388
_refine_diff_density_min -0.357
_refine_diff_density_rms 0.042
_refine_ls_abs_structure_details
;
 Refined as a perfect inversion twin.
;
_refine_ls_abs_structure_Flack 0.5
_refine_ls_extinction_method none
_refine_ls_goodness_of_fit_ref 1.034
_refine_ls_hydrogen_treatment constr
_refine_ls_matrix_type full
_refine_ls_number_parameters 1968
_refine_ls_number_reflns 19636
_refine_ls_number_restraints 902
_refine_ls_restrained_S_all 1.034
_refine_ls_R_factor_all 0.0548
_refine_ls_R_factor_gt 0.0459
_refine_ls_shift/su_max 0.010
_refine_ls_shift/su_mean 0.001
_refine_ls_structure_factor_coef Fsqd
_refine_ls_weighting_details 'w=1/[\s^2^(Fo^2^)+(0.0712P)^2^+1.0083P] where P=(Fo^2^+2Fc^2^)/3'
_refine_ls_weighting_scheme calc
_refine_ls_wR_factor_gt 0.1216
_refine_ls_wR_factor_ref 0.1317
_reflns_Friedel_coverage 1.000
_reflns_Friedel_fraction_full 1.000
_reflns_Friedel_fraction_max 0.987
_reflns_number_gt 16714
_reflns_number_total 19636
_reflns_threshold_expression 'I > 2\s(I)'
_cod_data_source_file d3sc02824k2.cif
_cod_data_source_block 10
_cod_depositor_comments 'Adding full bibliography for 1569585--1569586.cif.'
_cod_database_code 1569585
_shelx_shelxl_version_number 2018/3
_chemical_oxdiff_formula C180.2H165Cl4.5
_shelx_space_group_comment
;
The symmetry employed for this shelxl refinement is uniquely defined
by the following loop, which should always be used as a source of
symmetry information in preference to the above space-group names.
They are only intended as comments.
;
_shelx_estimated_absorpt_t_max 0.919
_shelx_estimated_absorpt_t_min 0.803
_reflns_odcompleteness_completeness 99.73
_reflns_odcompleteness_iscentric 1
_reflns_odcompleteness_theta 74.33
_olex2_refinement_description
;
1. Fixed Uiso
 At 1.2 times of:
  All C(H) groups, All C(H,H) groups
 At 1.5 times of:
  All C(H,H,H) groups
2. Restrained distances
 Cl7-C182 \\sim Cl9-C183
 with sigma of 0.02
 C182-Cl8 \\sim C183-Cl10
 with sigma of 0.02
 Cl7-Cl8 \\sim Cl9-Cl10
 with sigma of 0.04
 C40-C37A \\sim C40-C37B
 with sigma of 0.04
 C38A-C37A \\sim C38B-C37B
 with sigma of 0.02
 C38A-C39A \\sim C38B-C39B
 with sigma of 0.02
 C37A-C39A \\sim C37B-C39B
 with sigma of 0.04
 C40-C35A \\sim C40-C35B
 with sigma of 0.04
 C37A-C35A \\sim C37B-C35B
 with sigma of 0.04
 C38A-C32 \\sim C38B-C32
 with sigma of 0.04
 C35A-C41A \\sim C35B-C41B
 with sigma of 0.04
3. Uiso/Uaniso restraints and constraints
C170 \\sim C173 \\sim C171 \\sim C172 \\sim C174 \\sim C175 \\sim C176 \\sim
C178 \\sim C186 \\sim C187 \\sim C188 \\sim C189 \\sim C190 \\sim C191: within
2A with sigma of 0.005 and sigma for terminal atoms of 0.01 within 2A
C1B \\sim C6B \\sim C5B \\sim C4B \\sim C93B \\sim C3B \\sim C94B \\sim C2B
\\sim C92B \\sim C91B \\sim C6A \\sim C1A \\sim C2A \\sim C3A \\sim C92A \\sim
C4A \\sim C91A \\sim C5A \\sim C93A \\sim C94A \\sim C7 \\sim C97 \\sim C96
\\sim C95: within 2A with sigma of 0.005 and sigma for terminal atoms of 0.01
within 2A
C29 \\sim C32 \\sim C42A \\sim C43A \\sim C42B \\sim C43B: within 2A with sigma
of 0.005 and sigma for terminal atoms of 0.01 within 2A
Cl7 \\sim Cl8 \\sim C182 \\sim Cl9 \\sim Cl10 \\sim C183: within 2A with sigma
of 0.01 and sigma for terminal atoms of 0.02 within 2A
C168 \\sim C169 \\sim C184 \\sim C185: within 2A with sigma of 0.01 and sigma
for terminal atoms of 0.02 within 2A
C33 \\sim C36 \\sim C34A \\sim C35A \\sim C37A \\sim C38A \\sim C39A \\sim C41A
\\sim C34B \\sim C35B \\sim C37B \\sim C38B \\sim C39B \\sim C41B: within 2A
with sigma of 0.01 and sigma for terminal atoms of 0.02 within 2A
4. Same fragment restrains
{C6B, C5B, C4B, C3B, C2B, C1B, C94B, C93B, C92B, C91B} sigma for 1-2: 0.02,
1-3: 0.02
as in
{C1A, C2A, C3A, C4A, C5A, C6A, C91A, C92A, C93A, C94A}
{C34B, C35B, C37B, C38B, C39B, C41B} sigma for 1-2: 0.02, 1-3: 0.02
as in
{C34A, C35A, C37A, C38A, C39A, C41A}
{C186, C187, C188, C189, C190, C191} sigma for 1-2: 0.02, 1-3: 0.02
as in
{C171, C172, C174, C175, C176, C178}
{Cl3, Cl4, C180} sigma for 1-2: 0.02, 1-3: 0.02
as in
{Cl7, Cl8, C182}
5. Others
 Sof(Cl5)=Sof(Cl6)=Sof(C181)=Sof(H18G)=Sof(H18H)=FVAR(1)
 Sof(Cl3)=Sof(Cl4)=Sof(C180)=Sof(H18A)=Sof(H18B)=FVAR(2)
 Sof(Cl9)=Sof(Cl10)=Sof(C183)=Sof(H18E)=Sof(H18F)=1-FVAR(3)
 Sof(Cl7)=Sof(Cl8)=Sof(C182)=Sof(H18C)=Sof(H18D)=FVAR(3)
 Sof(C42B)=Sof(H42B)=Sof(C43B)=Sof(H43B)=1-FVAR(4)
 Sof(C42A)=Sof(H42A)=Sof(C43A)=Sof(H43A)=FVAR(4)
 Sof(C184)=Sof(H184)=Sof(C185)=Sof(H185)=1-FVAR(5)
 Sof(C168)=Sof(H168)=Sof(C169)=Sof(H169)=FVAR(5)
 Sof(C34B)=Sof(C35B)=Sof(H35B)=Sof(C37B)=Sof(H37B)=Sof(C38B)=Sof(C39B)=
 Sof(H39D)=Sof(H39E)=Sof(H39F)=Sof(C41B)=Sof(H41D)=Sof(H41E)=Sof(H41F)=1-FVAR(6)
 Sof(C34A)=Sof(C35A)=Sof(H35A)=Sof(C37A)=Sof(H37A)=Sof(C38A)=Sof(C39A)=
 Sof(H39A)=Sof(H39B)=Sof(H39C)=Sof(C41A)=Sof(H41A)=Sof(H41B)=Sof(H41C)=FVAR(6)
 Sof(C186)=Sof(C187)=Sof(H187)=Sof(C188)=Sof(H188)=Sof(C189)=Sof(C190)=
 Sof(H19A)=Sof(H19B)=Sof(H19C)=Sof(C191)=Sof(H19D)=Sof(H19E)=Sof(H19F)=1-FVAR(7)
 Sof(C171)=Sof(C172)=Sof(H172)=Sof(C174)=Sof(H174)=Sof(C175)=Sof(C176)=
 Sof(H17D)=Sof(H17E)=Sof(H17F)=Sof(C178)=Sof(H17G)=Sof(H17H)=Sof(H17I)=FVAR(7)
 Fixed Sof: H89(0.5) C1A(0.5) H1A(0.5) C2A(0.5) C3A(0.5) C4A(0.5) C5A(0.5)
 C6A(0.5) H6A(0.5) C91A(0.5) H91A(0.5) H91B(0.5) C92A(0.5) H92A(0.5) H92B(0.5)
 C93A(0.5) H93A(0.5) H93B(0.5) C94A(0.5) H94A(0.5) H94B(0.5) C6B(0.5) H6B(0.5)
 C5B(0.5) C4B(0.5) C3B(0.5) C2B(0.5) C1B(0.5) H1B(0.5) C94B(0.5) H94C(0.5)
 H94D(0.5) C93B(0.5) H93C(0.5) H93D(0.5) C92B(0.5) H92C(0.5) H92D(0.5)
 C91B(0.5) H91C(0.5) H91D(0.5)
6.a Secondary CH2 refined with riding coordinates:
 C179(H17J,H17K), C180(H18A,H18B), C91A(H91A,H91B), C92A(H92A,H92B), C93A(H93A,
 H93B), C94A(H94A,H94B), C94B(H94C,H94D), C93B(H93C,H93D), C92B(H92C,H92D),
 C91B(H91C,H91D), C182(H18C,H18D), C183(H18E,H18F), C181(H18G,H18H)
6.b Aromatic/amide H refined with riding coordinates:
 C11(H11), C12(H12), C16(H16), C18(H18), C23(H23), C24(H24), C30(H30),
 C31(H31), C45(H45), C46(H46), C50(H50), C52(H52), C57(H57), C58(H58), C60(H60),
  C61(H61), C63(H63), C64(H64), C67(H67), C69(H69), C75(H75), C76(H76),
 C78(H78), C79(H79), C82(H82), C84(H84), C89(H89), C96(H96), C104(H104),
 C105(H105), C107(H107), C108(H108), C111(H111), C113(H113), C120(H120),
 C121(H121), C125(H125), C127(H127), C132(H132), C133(H133), C135(H135),
 C136(H136), C140(H140), C142(H142), C147(H147), C148(H148), C150(H150),
 C151(H151), C153(H153), C154(H154), C157(H157), C159(H159), C165(H165),
 C166(H166), C1A(H1A), C6A(H6A), C35A(H35A), C37A(H37A), C42A(H42A), C43A(H43A),
  C168(H168), C169(H169), C172(H172), C174(H174), C6B(H6B), C1B(H1B),
 C35B(H35B), C37B(H37B), C42B(H42B), C43B(H43B), C184(H184), C185(H185),
 C187(H187), C188(H188)
6.c Idealised Me refined as rotating group:
 C20(H20A,H20B,H20C), C21(H21A,H21B,H21C), C22(H22A,H22B,H22C), C40(H40A,H40B,
 H40C), C54(H54A,H54B,H54C), C55(H55A,H55B,H55C), C56(H56A,H56B,H56C), C71(H71A,
 H71B,H71C), C72(H72A,H72B,H72C), C73(H73A,H73B,H73C), C86(H86A,H86B,H86C),
 C87(H87A,H87B,H87C), C88(H88A,H88B,H88C), C115(H11A,H11B,H11C), C116(H11D,H11E,
 H11F), C117(H11G,H11H,H11I), C129(H12A,H12B,H12C), C130(H13A,H13B,H13C),
 C131(H13D,H13E,H13F), C144(H14A,H14B,H14C), C145(H14D,H14E,H14F), C146(H14G,
 H14H,H14I), C161(H16A,H16B,H16C), C162(H16D,H16E,H16F), C163(H16G,H16H,H16I),
 C177(H17A,H17B,H17C), C39A(H39A,H39B,H39C), C41A(H41A,H41B,H41C), C176(H17D,
 H17E,H17F), C178(H17G,H17H,H17I), C39B(H39D,H39E,H39F), C41B(H41D,H41E,H41F),
 C190(H19A,H19B,H19C), C191(H19D,H19E,H19F)
;
_olex2_submission_special_instructions 'No special instructions were received'
_oxdiff_exptl_absorpt_empirical_details
;
Empirical correction (ABSPACK) includes:
- Absorption correction using spherical harmonics
- Frame scaling
;
_oxdiff_exptl_absorpt_empirical_full_max 1.494
_oxdiff_exptl_absorpt_empirical_full_min 0.798

loop_
_space_group_symop_operation_xyz
'x, y, z'

loop_
_atom_site_label
_atom_site_type_symbol
_atom_site_fract_x
_atom_site_fract_y
_atom_site_fract_z
_atom_site_U_iso_or_equiv
_atom_site_adp_type
_atom_site_occupancy
_atom_site_site_symmetry_order
_atom_site_calc_flag
_atom_site_refinement_flags_posn
_atom_site_refinement_flags_adp
_atom_site_refinement_flags_occupancy
_atom_site_disorder_assembly
_atom_site_disorder_group
Cl1 Cl -0.3446(3) -0.3403(2) 0.63845(18) 0.1088(12) Uani 1 1 d . . . . .
Cl2 Cl -0.47091(18) -0.43066(9) 0.57102(10) 0.0500(4) Uani 1 1 d . . . . .
C179 C -0.4555(8) -0.4131(4) 0.6506(4) 0.0527(16) Uani 1 1 d . . . . .
H17J H -0.550612 -0.405166 0.677756 0.063 Uiso 1 1 calc R U . . .
H17K H -0.419032 -0.454995 0.679133 0.063 Uiso 1 1 calc R U . . .
Cl3 Cl 0.986(3) -0.4290(15) 0.0139(18) 0.086(9) Uiso 0.053(3) 1 d D . P A 2
Cl4 Cl 1.211(2) -0.5231(12) -0.0172(13) 0.065(7) Uiso 0.053(3) 1 d D . P A 2
C180 C 1.082(9) -0.499(4) 0.046(2) 0.08(3) Uiso 0.053(3) 1 d D . P A 2
H18A H 1.126697 -0.486334 0.081473 0.095 Uiso 0.053(3) 1 calc R U P A 2
H18B H 1.015823 -0.540187 0.071201 0.095 Uiso 0.053(3) 1 calc R U P A 2
C7 C -0.5959(6) 0.0836(3) 0.6429(3) 0.0287(10) Uani 1 1 d . U . . .
C8 C -0.6956(5) 0.1116(3) 0.6989(3) 0.0229(10) Uani 1 1 d . . . . .
C9 C -0.6663(5) 0.1768(3) 0.7141(3) 0.0241(10) Uani 1 1 d . . . . .
C10 C -0.5224(5) 0.2120(2) 0.6850(3) 0.0221(10) Uani 1 1 d . . . . .
C11 C -0.4447(5) 0.2226(2) 0.7331(3) 0.0224(10) Uani 1 1 d . . . . .
H11 H -0.483353 0.206563 0.782726 0.027 Uiso 1 1 calc R U . . .
C12 C -0.3121(6) 0.2564(3) 0.7083(3) 0.0273(11) Uani 1 1 d . . . . .
H12 H -0.259963 0.262371 0.741279 0.033 Uiso 1 1 calc R U . . .
C13 C -0.2534(5) 0.2817(3) 0.6362(3) 0.0248(10) Uani 1 1 d . . . . .
C14 C -0.1072(6) 0.3171(3) 0.6095(3) 0.0286(11) Uani 1 1 d . . . . .
C15 C 0.0071(6) 0.2819(3) 0.5855(4) 0.0326(12) Uani 1 1 d . . . . .
C16 C 0.1430(7) 0.3161(4) 0.5613(4) 0.0390(14) Uani 1 1 d . . . . .
H16 H 0.221659 0.291233 0.543058 0.047 Uiso 1 1 calc R U . . .
C17 C 0.1633(7) 0.3852(3) 0.5639(3) 0.0358(13) Uani 1 1 d . . . . .
C18 C 0.0471(7) 0.4195(3) 0.5922(4) 0.0379(13) Uani 1 1 d . . . . .
H18 H 0.060293 0.465842 0.597224 0.045 Uiso 1 1 calc R U . . .
C19 C -0.0903(7) 0.3873(3) 0.6137(3) 0.0342(13) Uani 1 1 d . . . . .
C20 C -0.2127(8) 0.4275(4) 0.6431(4) 0.0504(18) Uani 1 1 d . . . . .
H20A H -0.290603 0.423457 0.620597 0.076 Uiso 1 1 calc R U . . .
H20B H -0.182901 0.477357 0.633481 0.076 Uiso 1 1 calc R U . . .
H20C H -0.244355 0.407907 0.694445 0.076 Uiso 1 1 calc R U . . .
C21 C 0.3067(7) 0.4227(4) 0.5367(4) 0.0487(18) Uani 1 1 d . . . . .
H21A H 0.379835 0.388515 0.543664 0.073 Uiso 1 1 calc R U . . .
H21B H 0.313036 0.458630 0.562607 0.073 Uiso 1 1 calc R U . . .
H21C H 0.320667 0.445423 0.486003 0.073 Uiso 1 1 calc R U . . .
C22 C -0.0039(7) 0.2044(3) 0.5795(4) 0.0427(15) Uani 1 1 d . . . . .
H22A H 0.052205 0.174684 0.609222 0.064 Uiso 1 1 calc R U . . .
H22B H 0.032335 0.202698 0.530028 0.064 Uiso 1 1 calc R U . . .
H22C H -0.103015 0.187054 0.595567 0.064 Uiso 1 1 calc R U . . .
C23 C -0.3327(6) 0.2732(3) 0.5887(3) 0.0301(11) Uani 1 1 d . . . . .
H23 H -0.295284 0.291106 0.539225 0.036 Uiso 1 1 calc R U . . .
C24 C -0.4673(5) 0.2386(3) 0.6133(3) 0.0274(11) Uani 1 1 d . . . . .
H24 H -0.520449 0.233430 0.580342 0.033 Uiso 1 1 calc R U . . .
C25 C -0.7695(5) 0.2039(3) 0.7610(3) 0.0229(10) Uani 1 1 d . . . . .
C26 C -0.9057(5) 0.1683(2) 0.7920(3) 0.0201(9) Uani 1 1 d . . . . .
C27 C -0.9308(5) 0.1021(3) 0.7783(3) 0.0237(10) Uani 1 1 d . . . . .
C28 C -0.8256(5) 0.0742(2) 0.7340(3) 0.0251(11) Uani 1 1 d . . . . .
C29 C -0.8450(6) 0.0018(3) 0.7227(3) 0.0292(11) Uani 1 1 d . U . . .
C30 C -0.7676(6) -0.0518(3) 0.7536(3) 0.0316(11) Uani 1 1 d . . . . .
H30 H -0.707455 -0.043062 0.782133 0.038 Uiso 1 1 calc R U . . .
C31 C -0.7799(7) -0.1187(3) 0.7420(3) 0.0362(13) Uani 1 1 d . . . . .
H31 H -0.731654 -0.156218 0.765418 0.043 Uiso 1 1 calc R U . . .
C32 C -0.8597(7) -0.1322(3) 0.6975(4) 0.0378(12) Uani 1 1 d D U . . .
C33 C -0.8606(7) -0.2026(3) 0.6801(4) 0.0390(12) Uani 1 1 d . U . . .
C36 C -0.8591(8) -0.3309(3) 0.6417(4) 0.0403(12) Uani 1 1 d . U . . .
C40 C -0.8609(9) -0.4010(3) 0.6211(4) 0.0468(17) Uani 1 1 d D . . . .
H40A H -0.796431 -0.432816 0.643332 0.070 Uiso 1 1 calc R U . . .
H40B H -0.830429 -0.392707 0.569436 0.070 Uiso 1 1 calc R U . . .
H40C H -0.957060 -0.422603 0.637375 0.070 Uiso 1 1 calc R U . . .
C44 C -1.0735(5) 0.0653(2) 0.8090(3) 0.0242(11) Uani 1 1 d . . . . .
C45 C -1.0940(6) 0.0012(3) 0.8609(3) 0.0283(11) Uani 1 1 d . . . . .
H45 H -1.016299 -0.018957 0.878793 0.034 Uiso 1 1 calc R U . . .
C46 C -1.2242(6) -0.0324(3) 0.8860(3) 0.0293(11) Uani 1 1 d . . . . .
H46 H -1.236036 -0.075448 0.921773 0.035 Uiso 1 1 calc R U . . .
C47 C -1.3423(5) -0.0047(3) 0.8602(3) 0.0263(11) Uani 1 1 d . . . . .
C48 C -1.4841(5) -0.0431(3) 0.8838(3) 0.0255(10) Uani 1 1 d . . . . .
C49 C -1.5029(6) -0.1091(3) 0.8724(3) 0.0276(11) Uani 1 1 d . . . . .
C50 C -1.6342(6) -0.1443(3) 0.8945(3) 0.0277(11) Uani 1 1 d . . . . .
H50 H -1.644349 -0.189468 0.886097 0.033 Uiso 1 1 calc R U . . .
C51 C -1.7533(5) -0.1140(3) 0.9295(3) 0.0272(11) Uani 1 1 d . . . . .
C52 C -1.7339(6) -0.0479(3) 0.9404(3) 0.0293(11) Uani 1 1 d . . . . .
H52 H -1.813537 -0.026417 0.963020 0.035 Uiso 1 1 calc R U . . .
C53 C -1.6030(6) -0.0116(3) 0.9198(3) 0.0281(11) Uani 1 1 d . . . . .
C54 C -1.5904(7) 0.0593(3) 0.9355(4) 0.0416(15) Uani 1 1 d . . . . .
H54A H -1.491477 0.069893 0.934150 0.062 Uiso 1 1 calc R U . . .
H54B H -1.649238 0.058213 0.982710 0.062 Uiso 1 1 calc R U . . .
H54C H -1.622293 0.095754 0.899886 0.062 Uiso 1 1 calc R U . . .
C55 C -1.8942(6) -0.1538(3) 0.9542(4) 0.0373(14) Uani 1 1 d . . . . .
H55A H -1.894094 -0.191819 0.996549 0.056 Uiso 1 1 calc R U . . .
H55B H -1.911497 -0.174124 0.916566 0.056 Uiso 1 1 calc R U . . .
H55C H -1.968822 -0.121550 0.965747 0.056 Uiso 1 1 calc R U . . .
C56 C -1.3794(6) -0.1454(3) 0.8338(3) 0.0354(13) Uani 1 1 d . . . . .
H56A H -1.346329 -0.182422 0.868447 0.053 Uiso 1 1 calc R U . . .
H56B H -1.301836 -0.110412 0.808340 0.053 Uiso 1 1 calc R U . . .
H56C H -1.411175 -0.166385 0.799896 0.053 Uiso 1 1 calc R U . . .
C57 C -1.3194(6) 0.0592(3) 0.8091(3) 0.0276(11) Uani 1 1 d . . . . .
H57 H -1.396837 0.079762 0.791180 0.033 Uiso 1 1 calc R U . . .
C58 C -1.1885(6) 0.0935(3) 0.7836(3) 0.0266(10) Uani 1 1 d . . . . .
H58 H -1.176695 0.136888 0.748278 0.032 Uiso 1 1 calc R U . . .
C59 C -1.0152(5) 0.2017(3) 0.8372(3) 0.0227(10) Uani 1 1 d . . . . .
C60 C -1.0770(6) 0.1664(3) 0.9066(3) 0.0261(10) Uani 1 1 d . . . . .
H60 H -1.053119 0.119239 0.924427 0.031 Uiso 1 1 calc R U . . .
C61 C -1.1741(6) 0.1993(3) 0.9508(3) 0.0269(10) Uani 1 1 d . . . . .
H61 H -1.215316 0.174366 0.998309 0.032 Uiso 1 1 calc R U . . .
C62 C -1.2101(5) 0.2676(3) 0.9257(3) 0.0253(11) Uani 1 1 d . . . . .
C63 C -1.1535(5) 0.3027(3) 0.8556(3) 0.0265(11) Uani 1 1 d . . . . .
H63 H -1.180236 0.349207 0.837480 0.032 Uiso 1 1 calc R U . . .
C64 C -1.0563(5) 0.2693(3) 0.8111(3) 0.0237(10) Uani 1 1 d . . . . .
H64 H -1.018775 0.293242 0.762963 0.028 Uiso 1 1 calc R U . . .
C65 C -1.3119(6) 0.3043(3) 0.9738(3) 0.0292(12) Uani 1 1 d . . . . .
C66 C -1.4572(6) 0.2876(3) 0.9882(3) 0.0341(13) Uani 1 1 d . . . . .
C67 C -1.5513(7) 0.3249(4) 1.0303(4) 0.0462(16) Uani 1 1 d . . . . .
H67 H -1.649845 0.313079 1.041831 0.055 Uiso 1 1 calc R U . . .
C68 C -1.5045(8) 0.3774(4) 1.0546(4) 0.0540(19) Uani 1 1 d . . . . .
C69 C -1.3594(8) 0.3936(4) 1.0398(4) 0.0514(18) Uani 1 1 d . . . . .
H69 H -1.326624 0.430570 1.056206 0.062 Uiso 1 1 calc R U . . .
C70 C -1.2615(7) 0.3561(3) 1.0010(4) 0.0375(14) Uani 1 1 d . . . . .
C71 C -1.1045(8) 0.3728(4) 0.9881(4) 0.0531(18) Uani 1 1 d . . . . .
H71A H -1.054556 0.328671 0.994983 0.080 Uiso 1 1 calc R U . . .
H71B H -1.088373 0.399224 1.021622 0.080 Uiso 1 1 calc R U . . .
H71C H -1.068933 0.401270 0.939490 0.080 Uiso 1 1 calc R U . . .
C72 C -1.6057(10) 0.4217(6) 1.0971(6) 0.083(3) Uani 1 1 d . . . . .
H72A H -1.703168 0.412168 1.095186 0.124 Uiso 1 1 calc R U . . .
H72B H -1.579940 0.472048 1.076381 0.124 Uiso 1 1 calc R U . . .
H72C H -1.597982 0.409112 1.146556 0.124 Uiso 1 1 calc R U . . .
C73 C -1.5107(6) 0.2308(4) 0.9595(4) 0.0387(14) Uani 1 1 d . . . . .
H73A H -1.495720 0.247234 0.907846 0.058 Uiso 1 1 calc R U . . .
H73B H -1.611921 0.220527 0.980849 0.058 Uiso 1 1 calc R U . . .
H73C H -1.459015 0.187784 0.971193 0.058 Uiso 1 1 calc R U . . .
C74 C -0.7402(5) 0.2730(3) 0.7772(3) 0.0240(10) Uani 1 1 d . . . . .
C75 C -0.7502(6) 0.2792(3) 0.8451(3) 0.0275(11) Uani 1 1 d . . . . .
H75 H -0.771836 0.238410 0.883583 0.033 Uiso 1 1 calc R U . . .
C76 C -0.7289(6) 0.3446(3) 0.8583(3) 0.0306(12) Uani 1 1 d . . . . .
H76 H -0.736366 0.347989 0.905597 0.037 Uiso 1 1 calc R U . . .
C77 C -0.6973(6) 0.4040(3) 0.8033(3) 0.0291(12) Uani 1 1 d . . . . .
C78 C -0.6856(6) 0.3974(3) 0.7339(3) 0.0299(11) Uani 1 1 d . . . . .
H78 H -0.661734 0.438026 0.695331 0.036 Uiso 1 1 calc R U . . .
C79 C -0.7079(5) 0.3333(3) 0.7208(3) 0.0265(11) Uani 1 1 d . . . . .
H79 H -0.701355 0.329899 0.673607 0.032 Uiso 1 1 calc R U . . .
C80 C -0.6763(7) 0.4759(3) 0.8146(3) 0.0352(13) Uani 1 1 d . . . . .
C81 C -0.5466(7) 0.4966(3) 0.8264(4) 0.0378(13) Uani 1 1 d . . . . .
C82 C -0.5285(8) 0.5665(3) 0.8296(4) 0.0444(16) Uani 1 1 d . . . . .
H82 H -0.442249 0.580768 0.837902 0.053 Uiso 1 1 calc R U . . .
C83 C -0.6319(9) 0.6163(4) 0.8213(4) 0.0506(18) Uani 1 1 d . . . . .
C84 C -0.7591(8) 0.5935(4) 0.8117(4) 0.0494(17) Uani 1 1 d . . . . .
H84 H -0.831118 0.626328 0.806764 0.059 Uiso 1 1 calc R U . . .
C85 C -0.7855(7) 0.5240(3) 0.8092(4) 0.0398(14) Uani 1 1 d . . . . .
C86 C -0.9259(8) 0.5028(4) 0.8018(5) 0.0507(18) Uani 1 1 d . . . . .
H86A H -0.984360 0.479466 0.848688 0.076 Uiso 1 1 calc R U . . .
H86B H -0.913998 0.470177 0.770968 0.076 Uiso 1 1 calc R U . . .
H86C H -0.972308 0.544828 0.781050 0.076 Uiso 1 1 calc R U . . .
C87 C -0.6081(12) 0.6911(4) 0.8225(6) 0.075(3) Uani 1 1 d . . . . .
H87A H -0.532920 0.694054 0.847056 0.112 Uiso 1 1 calc R U . . .
H87B H -0.695619 0.708012 0.847569 0.112 Uiso 1 1 calc R U . . .
H87C H -0.580264 0.720393 0.773802 0.112 Uiso 1 1 calc R U . . .
C88 C -0.4320(7) 0.4471(3) 0.8342(4) 0.0420(15) Uani 1 1 d . . . . .
H88A H -0.340291 0.472333 0.811575 0.063 Uiso 1 1 calc R U . . .
H88B H -0.442717 0.408932 0.811581 0.063 Uiso 1 1 calc R U . . .
H88C H -0.437013 0.427033 0.884728 0.063 Uiso 1 1 calc R U . . .
C89 C -0.4760(6) 0.0494(3) 0.6535(3) 0.0322(11) Uani 1 1 d . . . . .
H89 H -0.448585 0.045157 0.696919 0.039 Uiso 0.5 1 calc R U P B 1
C90 C -0.3934(6) 0.0205(3) 0.6007(3) 0.0344(11) Uani 1 1 d . . . . .
C95 C -0.3874(6) 0.0003(3) 0.4187(3) 0.0326(10) Uani 1 1 d . U . . .
C96 C -0.3011(7) -0.0305(3) 0.3673(3) 0.0362(11) Uani 1 1 d . U . . .
H96 H -0.327523 -0.026899 0.323723 0.043 Uiso 1 1 calc R U . . .
C97 C -0.1862(6) -0.0639(3) 0.3772(3) 0.0300(10) Uani 1 1 d . U . . .
C98 C -0.0870(6) -0.0923(3) 0.3213(3) 0.0283(11) Uani 1 1 d . . . . .
C99 C 0.0412(5) -0.0540(3) 0.2871(3) 0.0262(11) Uani 1 1 d . . . . .
C100 C 0.1461(5) -0.0832(3) 0.2415(3) 0.0230(10) Uani 1 1 d . . . . .
C101 C 0.1183(5) -0.1482(3) 0.2300(3) 0.0244(10) Uani 1 1 d . . . . .
C102 C -0.0125(5) -0.1831(3) 0.2592(3) 0.0229(10) Uani 1 1 d . . . . .
C103 C -0.0424(5) -0.2518(3) 0.2450(3) 0.0237(10) Uani 1 1 d . . . . .
C104 C -0.0347(5) -0.2577(3) 0.1753(3) 0.0250(10) Uani 1 1 d . . . . .
H104 H -0.013335 -0.216817 0.136916 0.030 Uiso 1 1 calc R U . . .
C105 C -0.0579(6) -0.3228(3) 0.1624(3) 0.0284(11) Uani 1 1 d . . . . .
H105 H -0.053135 -0.325611 0.115176 0.034 Uiso 1 1 calc R U . . .
C106 C -0.0884(6) -0.3844(3) 0.2179(3) 0.0299(11) Uani 1 1 d . . . . .
C107 C -0.0977(6) -0.3785(3) 0.2866(3) 0.0315(12) Uani 1 1 d . . . . .
H107 H -0.118049 -0.419393 0.325005 0.038 Uiso 1 1 calc R U . . .
C108 C -0.0772(5) -0.3124(3) 0.2997(3) 0.0277(11) Uani 1 1 d . . . . .
H108 H -0.087399 -0.309225 0.347196 0.033 Uiso 1 1 calc R U . . .
C109 C -0.1075(7) -0.4557(3) 0.2058(3) 0.0330(12) Uani 1 1 d . . . . .
C110 C -0.2335(7) -0.4765(3) 0.1944(3) 0.0351(13) Uani 1 1 d . . . . .
C111 C -0.2542(9) -0.5460(3) 0.1906(4) 0.0476(17) Uani 1 1 d . . . . .
H111 H -0.340716 -0.560181 0.182526 0.057 Uiso 1 1 calc R U . . .
C112 C -0.1507(10) -0.5942(4) 0.1984(5) 0.054(2) Uani 1 1 d . . . . .
C113 C -0.0232(9) -0.5728(4) 0.2073(4) 0.0514(19) Uani 1 1 d . . . . .
H113 H 0.049817 -0.605384 0.210665 0.062 Uiso 1 1 calc R U . . .
C114 C -0.0003(7) -0.5042(4) 0.2116(4) 0.0413(15) Uani 1 1 d . . . . .
C115 C 0.1450(7) -0.4807(4) 0.2192(4) 0.0491(17) Uani 1 1 d . . . . .
H11A H 0.181483 -0.438007 0.181884 0.074 Uiso 1 1 calc R U . . .
H11B H 0.211214 -0.518499 0.214753 0.074 Uiso 1 1 calc R U . . .
H11C H 0.134658 -0.470797 0.265761 0.074 Uiso 1 1 calc R U . . .
C116 C -0.1823(12) -0.6713(4) 0.2000(5) 0.075(3) Uani 1 1 d . . . . .
H11D H -0.260651 -0.691356 0.240637 0.112 Uiso 1 1 calc R U . . .
H11E H -0.097972 -0.698486 0.204411 0.112 Uiso 1 1 calc R U . . .
H11F H -0.208274 -0.673438 0.156049 0.112 Uiso 1 1 calc R U . . .
C117 C -0.3532(7) -0.4254(3) 0.1863(4) 0.0404(14) Uani 1 1 d . . . . .
H11G H -0.371105 -0.401649 0.225130 0.061 Uiso 1 1 calc R U . . .
H11H H -0.439279 -0.451783 0.187831 0.061 Uiso 1 1 calc R U . . .
H11I H -0.325538 -0.390085 0.140837 0.061 Uiso 1 1 calc R U . . .
C118 C -0.1174(5) -0.1541(3) 0.3053(3) 0.0249(10) Uani 1 1 d . . . . .
C119 C -0.2596(6) -0.1922(3) 0.3343(3) 0.0278(11) Uani 1 1 d . . . . .
C120 C -0.3397(6) -0.2017(3) 0.2884(3) 0.0283(11) Uani 1 1 d . . . . .
H120 H -0.302517 -0.184386 0.238836 0.034 Uiso 1 1 calc R U . . .
C121 C -0.4728(6) -0.2359(3) 0.3123(3) 0.0254(10) Uani 1 1 d . . . . .
H121 H -0.524483 -0.242297 0.279208 0.031 Uiso 1 1 calc R U . . .
C122 C -0.5305(6) -0.2607(3) 0.3849(3) 0.0277(11) Uani 1 1 d . . . . .
C123 C -0.6739(6) -0.2964(3) 0.4092(3) 0.0275(11) Uani 1 1 d . . . . .
C124 C -0.7939(6) -0.2586(3) 0.4365(3) 0.0329(12) Uani 1 1 d . . . . .
C125 C -0.9257(6) -0.2942(3) 0.4582(4) 0.0355(13) Uani 1 1 d . . . . .
H125 H -1.005998 -0.269757 0.475212 0.043 Uiso 1 1 calc R U . . .
C126 C -0.9455(7) -0.3634(4) 0.4561(4) 0.0391(14) Uani 1 1 d . . . . .
C127 C -0.8283(7) -0.3990(3) 0.4307(3) 0.0398(15) Uani 1 1 d . . . . .
H127 H -0.840105 -0.446978 0.429963 0.048 Uiso 1 1 calc R U . . .
C128 C -0.6944(7) -0.3660(3) 0.4062(3) 0.0348(13) Uani 1 1 d . . . . .
C129 C -0.5691(7) -0.4068(3) 0.3792(4) 0.052(2) Uani 1 1 d . . . . .
H12A H -0.513275 -0.378395 0.333779 0.078 Uiso 1 1 calc R U . . .
H12B H -0.602879 -0.451090 0.372591 0.078 Uiso 1 1 calc R U . . .
H12C H -0.509949 -0.417133 0.413702 0.078 Uiso 1 1 calc R U . . .
C130 C -1.0915(7) -0.4004(4) 0.4841(4) 0.0483(17) Uani 1 1 d . . . . .
H13A H -1.084187 -0.450295 0.483477 0.072 Uiso 1 1 calc R U . . .
H13B H -1.154307 -0.378031 0.453996 0.072 Uiso 1 1 calc R U . . .
H13C H -1.130156 -0.396695 0.532803 0.072 Uiso 1 1 calc R U . . .
C131 C -0.7795(6) -0.1847(3) 0.4375(4) 0.053(2) Uani 1 1 d . . . . .
H13D H -0.693077 -0.177020 0.452473 0.079 Uiso 1 1 calc R U . . .
H13E H -0.861604 -0.172796 0.470789 0.079 Uiso 1 1 calc R U . . .
H13F H -0.774069 -0.154528 0.389848 0.079 Uiso 1 1 calc R U . . .
C132 C -0.4506(6) -0.2515(3) 0.4314(3) 0.0306(11) Uani 1 1 d . . . . .
H132 H -0.487541 -0.269175 0.480940 0.037 Uiso 1 1 calc R U . . .
C133 C -0.3189(6) -0.2173(3) 0.4074(3) 0.0320(12) Uani 1 1 d . . . . .
H133 H -0.267705 -0.210613 0.440577 0.038 Uiso 1 1 calc R U . . .
C134 C 0.2323(5) -0.1807(3) 0.1838(3) 0.0231(10) Uani 1 1 d . . . . .
C135 C 0.2922(5) -0.1457(3) 0.1138(3) 0.0256(10) Uani 1 1 d . . . . .
H135 H 0.266482 -0.098971 0.095644 0.031 Uiso 1 1 calc R U . . .
C136 C 0.3890(6) -0.1780(3) 0.0701(3) 0.0278(11) Uani 1 1 d . . . . .
H136 H 0.430537 -0.152628 0.022873 0.033 Uiso 1 1 calc R U . . .
C137 C 0.4266(5) -0.2475(3) 0.0946(3) 0.0266(11) Uani 1 1 d . . . . .
C138 C 0.5258(6) -0.2837(3) 0.0482(3) 0.0299(11) Uani 1 1 d . . . . .
C139 C 0.6725(6) -0.2667(3) 0.0315(3) 0.0316(12) Uani 1 1 d . . . . .
C140 C 0.7653(7) -0.3041(4) -0.0076(4) 0.0418(14) Uani 1 1 d . . . . .
H140 H 0.863897 -0.292729 -0.017872 0.050 Uiso 1 1 calc R U . . .
C141 C 0.7184(8) -0.3588(4) -0.0328(4) 0.0532(19) Uani 1 1 d . . . . .
C142 C 0.5744(8) -0.3716(4) -0.0188(4) 0.0483(17) Uani 1 1 d . . . . .
H142 H 0.539956 -0.406753 -0.037039 0.058 Uiso 1 1 calc R U . . .
C143 C 0.4769(7) -0.3353(4) 0.0210(4) 0.0383(14) Uani 1 1 d . . . . .
C144 C 0.3209(7) -0.3499(3) 0.0303(4) 0.0428(15) Uani 1 1 d . . . . .
H14A H 0.286240 -0.315142 -0.005729 0.064 Uiso 1 1 calc R U . . .
H14B H 0.269993 -0.346482 0.077624 0.064 Uiso 1 1 calc R U . . .
H14C H 0.305208 -0.397468 0.024912 0.064 Uiso 1 1 calc R U . . .
C145 C 0.8235(11) -0.3984(6) -0.0736(6) 0.086(3) Uani 1 1 d . . . . .
H14D H 0.884785 -0.422833 -0.043634 0.129 Uiso 1 1 calc R U . . .
H14E H 0.881172 -0.365416 -0.115523 0.129 Uiso 1 1 calc R U . . .
H14F H 0.773851 -0.433171 -0.088663 0.129 Uiso 1 1 calc R U . . .
C146 C 0.7273(6) -0.2116(3) 0.0593(3) 0.0360(13) Uani 1 1 d . . . . .
H14G H 0.691581 -0.222261 0.110888 0.054 Uiso 1 1 calc R U . . .
H14H H 0.695620 -0.165452 0.037608 0.054 Uiso 1 1 calc R U . . .
H14I H 0.830949 -0.210719 0.047716 0.054 Uiso 1 1 calc R U . . .
C147 C 0.3666(5) -0.2821(3) 0.1656(3) 0.0253(10) Uani 1 1 d . . . . .
H147 H 0.392072 -0.328919 0.183770 0.030 Uiso 1 1 calc R U . . .
C148 C 0.2720(5) -0.2501(3) 0.2094(3) 0.0249(10) Uani 1 1 d . . . . .
H148 H 0.233197 -0.274756 0.257229 0.030 Uiso 1 1 calc R U . . .
C149 C 0.2876(5) -0.0443(3) 0.2118(3) 0.0251(10) Uani 1 1 d . . . . .
C150 C 0.4040(5) -0.0730(3) 0.2364(3) 0.0268(10) Uani 1 1 d . . . . .
H150 H 0.392429 -0.116930 0.270965 0.032 Uiso 1 1 calc R U . . .
C151 C 0.5384(5) -0.0379(3) 0.2109(3) 0.0263(10) Uani 1 1 d . . . . .
H151 H 0.616463 -0.057887 0.228599 0.032 Uiso 1 1 calc R U . . .
C152 C 0.5571(5) 0.0264(3) 0.1596(3) 0.0254(11) Uani 1 1 d . . . . .
C153 C 0.4431(6) 0.0541(3) 0.1342(3) 0.0294(11) Uani 1 1 d . . . . .
H153 H 0.455015 0.097404 0.098877 0.035 Uiso 1 1 calc R U . . .
C154 C 0.3079(5) 0.0185(3) 0.1602(3) 0.0296(12) Uani 1 1 d . . . . .
H154 H 0.230430 0.038212 0.141841 0.035 Uiso 1 1 calc R U . . .
C155 C 0.7002(6) 0.0638(3) 0.1342(3) 0.0252(10) Uani 1 1 d . . . . .
C156 C 0.7160(6) 0.1310(3) 0.1485(3) 0.0261(11) Uani 1 1 d . . . . .
C157 C 0.8514(6) 0.1648(3) 0.1254(3) 0.0287(11) Uani 1 1 d . . . . .
H157 H 0.863249 0.209877 0.133746 0.034 Uiso 1 1 calc R U . . .
C158 C 0.9670(6) 0.1355(3) 0.0912(3) 0.0294(11) Uani 1 1 d . . . . .
C159 C 0.9500(6) 0.0694(3) 0.0794(3) 0.0290(11) Uani 1 1 d . . . . .
H159 H 1.029367 0.048331 0.056024 0.035 Uiso 1 1 calc R U . . .
C160 C 0.8171(6) 0.0332(3) 0.1013(3) 0.0289(11) Uani 1 1 d . . . . .
C161 C 0.8058(6) -0.0380(3) 0.0845(4) 0.0387(15) Uani 1 1 d . . . . .
H16A H 0.890416 -0.043882 0.049091 0.058 Uiso 1 1 calc R U . . .
H16B H 0.721794 -0.040301 0.065815 0.058 Uiso 1 1 calc R U . . .
H16C H 0.797880 -0.075808 0.127892 0.058 Uiso 1 1 calc R U . . .
C162 C 1.1110(6) 0.1747(3) 0.0660(4) 0.0367(14) Uani 1 1 d . . . . .
H16D H 1.156852 0.168035 0.105781 0.055 Uiso 1 1 calc R U . . .
H16E H 1.098874 0.225141 0.047809 0.055 Uiso 1 1 calc R U . . .
H16F H 1.169965 0.156106 0.028248 0.055 Uiso 1 1 calc R U . . .
C163 C 0.5967(6) 0.1665(3) 0.1857(4) 0.0375(14) Uani 1 1 d . . . . .
H16G H 0.535202 0.185226 0.153621 0.056 Uiso 1 1 calc R U . . .
H16H H 0.634178 0.205398 0.200312 0.056 Uiso 1 1 calc R U . . .
H16I H 0.542200 0.132396 0.227669 0.056 Uiso 1 1 calc R U . . .
C164 C 0.0625(5) 0.0178(3) 0.2971(3) 0.0298(11) Uani 1 1 d . . . . .
C165 C -0.0081(8) 0.0734(3) 0.2663(3) 0.0392(14) Uani 1 1 d . . . . .
H165 H -0.061683 0.065947 0.234349 0.047 Uiso 1 1 calc R U . . .
C166 C -0.0057(7) 0.1395(3) 0.2790(4) 0.0364(13) Uani 1 1 d . . . . .
H166 H -0.060976 0.175301 0.258311 0.044 Uiso 1 1 calc R U . . .
C167 C 0.0768(7) 0.1533(3) 0.3219(4) 0.0405(14) Uani 1 1 d . . . . .
C170 C 0.0763(7) 0.2227(3) 0.3408(4) 0.0381(11) Uani 1 1 d . U . . .
C173 C 0.0782(7) 0.3525(3) 0.3788(4) 0.0376(11) Uani 1 1 d . U . . .
C177 C 0.0738(8) 0.4214(3) 0.3995(4) 0.0461(16) Uani 1 1 d . . . . .
H17A H 0.169787 0.436829 0.398582 0.069 Uiso 1 1 calc R U . . .
H17B H 0.013825 0.415340 0.447373 0.069 Uiso 1 1 calc R U . . .
H17C H 0.034888 0.457038 0.365918 0.069 Uiso 1 1 calc R U . . .
C1A C -0.1653(12) -0.0827(7) 0.4484(6) 0.0331(16) Uani 0.5 1 d D U P C 1
H1A H -0.092015 -0.113242 0.458625 0.040 Uiso 0.5 1 calc R U P C 1
C2A C -0.2496(12) -0.0574(7) 0.5022(6) 0.0357(13) Uani 0.5 1 d D U P C 1
C3A C -0.3514(18) -0.0083(13) 0.4845(8) 0.0333(15) Uani 0.5 1 d D U P C 1
C4A C -0.435(2) 0.0249(18) 0.5382(10) 0.0316(16) Uani 0.5 1 d D U P C 1
C5A C -0.5718(11) 0.0466(7) 0.5344(6) 0.0312(12) Uani 0.5 1 d D U P C 1
C6A C -0.6510(11) 0.0766(7) 0.5875(6) 0.0288(14) Uani 0.5 1 d D U P C 1
H6A H -0.743064 0.092074 0.584954 0.035 Uiso 0.5 1 calc R U P C 1
C91A C -0.2403(12) 0.0028(6) 0.5999(6) 0.0455(18) Uani 0.5 1 d D U P C 1
H91A H -0.222726 -0.003985 0.647899 0.055 Uiso 0.5 1 calc R U P C 1
H91B H -0.174899 0.041150 0.566727 0.055 Uiso 0.5 1 calc R U P C 1
C92A C -0.2193(10) -0.0671(6) 0.5749(5) 0.0438(15) Uani 0.5 1 d D U P C 1
H92A H -0.120834 -0.081519 0.573127 0.053 Uiso 0.5 1 calc R U P C 1
H92B H -0.283543 -0.105044 0.609475 0.053 Uiso 0.5 1 calc R U P C 1
C93A C -0.6147(9) 0.0535(5) 0.4651(4) 0.0369(14) Uani 0.5 1 d D U P C 1
H93A H -0.669059 0.096539 0.455593 0.044 Uiso 0.5 1 calc R U P C 1
H93B H -0.677606 0.012372 0.469634 0.044 Uiso 0.5 1 calc R U P C 1
C94A C -0.4889(11) 0.0576(6) 0.4027(5) 0.0393(16) Uani 0.5 1 d D U P C 1
H94A H -0.523210 0.053299 0.360946 0.047 Uiso 0.5 1 calc R U P C 1
H94B H -0.438573 0.104297 0.390664 0.047 Uiso 0.5 1 calc R U P C 1
C34A C -0.9808(8) -0.2467(5) 0.6995(6) 0.0427(18) Uani 0.771(10) 1 d D U P D 1
C35A C -0.9760(9) -0.3103(5) 0.6800(6) 0.0389(17) Uani 0.771(10) 1 d D U P D 1
H35A H -1.059130 -0.340294 0.694503 0.047 Uiso 0.771(10) 1 calc R U P D 1
C37A C -0.7354(9) -0.2870(4) 0.6190(4) 0.0310(14) Uani 0.771(10) 1 d D U P D 1
H37A H -0.652288 -0.301014 0.590926 0.037 Uiso 0.771(10) 1 calc R U P D 1
C38A C -0.7350(9) -0.2219(4) 0.6382(4) 0.0305(14) Uani 0.771(10) 1 d D U P D 1
C39A C -0.6018(10) -0.1739(4) 0.6101(5) 0.046(2) Uani 0.771(10) 1 d D U P D 1
H39A H -0.627909 -0.124444 0.601470 0.070 Uiso 0.771(10) 1 calc R U P D 1
H39B H -0.547876 -0.183197 0.565607 0.070 Uiso 0.771(10) 1 calc R U P D 1
H39C H -0.543650 -0.183043 0.645068 0.070 Uiso 0.771(10) 1 calc R U P D 1
C41A C -1.1135(9) -0.2274(6) 0.7489(8) 0.064(3) Uani 0.771(10) 1 d D U P D 1
H41A H -1.167112 -0.194098 0.720754 0.095 Uiso 0.771(10) 1 calc R U P D 1
H41B H -1.085197 -0.205569 0.783143 0.095 Uiso 0.771(10) 1 calc R U P D 1
H41C H -1.172710 -0.270243 0.774327 0.095 Uiso 0.771(10) 1 calc R U P D 1
C42A C -0.9542(11) -0.0836(5) 0.6803(6) 0.0334(15) Uani 0.622(12) 1 d . U P E 1
H42A H -1.026872 -0.095619 0.660111 0.040 Uiso 0.622(12) 1 calc R U P E 1
C43A C -0.9471(10) -0.0160(5) 0.6917(6) 0.0296(15) Uani 0.622(12) 1 d . U P E 1
H43A H -1.013104 0.017682 0.678040 0.035 Uiso 0.622(12) 1 calc R U P E 1
C168 C 0.1700(12) 0.1045(6) 0.3389(7) 0.0356(19) Uani 0.643(16) 1 d . U P F 1
H168 H 0.242776 0.115866 0.359482 0.043 Uiso 0.643(16) 1 calc R U P F 1
C169 C 0.1618(12) 0.0382(6) 0.3271(7) 0.0355(19) Uani 0.643(16) 1 d . U P F 1
H169 H 0.229018 0.005181 0.340661 0.043 Uiso 0.643(16) 1 calc R U P F 1
C171 C 0.1957(15) 0.2752(8) 0.3031(9) 0.0377(18) Uani 0.461(18) 1 d D U P G 1
C172 C 0.1986(17) 0.3384(8) 0.3236(9) 0.0380(19) Uani 0.461(18) 1 d D U P G 1
H172 H 0.276100 0.371710 0.302657 0.046 Uiso 0.461(18) 1 calc R U P G 1
C174 C -0.0269(17) 0.3026(9) 0.4053(11) 0.038(2) Uani 0.461(18) 1 d D U P G 1
H174 H -0.106227 0.312065 0.439072 0.045 Uiso 0.461(18) 1 calc R U P G 1
C175 C -0.0299(17) 0.2385(10) 0.3875(12) 0.039(2) Uani 0.461(18) 1 d D U P G 1
C176 C -0.1576(19) 0.1882(9) 0.4225(10) 0.047(3) Uani 0.461(18) 1 d D U P G 1
H17D H -0.218711 0.190757 0.389370 0.070 Uiso 0.461(18) 1 calc R U P G 1
H17E H -0.210434 0.201401 0.465179 0.070 Uiso 0.461(18) 1 calc R U P G 1
H17F H -0.126384 0.139908 0.435625 0.070 Uiso 0.461(18) 1 calc R U P G 1
C178 C 0.3247(15) 0.2604(7) 0.2511(9) 0.049(3) Uani 0.461(18) 1 d D U P G 1
H17G H 0.300904 0.262065 0.205740 0.073 Uiso 0.461(18) 1 calc R U P G 1
H17H H 0.356909 0.213403 0.269904 0.073 Uiso 0.461(18) 1 calc R U P G 1
H17I H 0.400185 0.296016 0.243884 0.073 Uiso 0.461(18) 1 calc R U P G 1
C6B C -0.1344(12) -0.0558(7) 0.4339(6) 0.0330(16) Uani 0.5 1 d D U P C 2
H6B H -0.042488 -0.071084 0.437053 0.040 Uiso 0.5 1 calc R U P C 2
C5B C -0.2121(11) -0.0262(8) 0.4860(6) 0.0340(13) Uani 0.5 1 d D U P C 2
C4B C -0.3471(18) -0.0012(13) 0.4786(8) 0.0335(15) Uani 0.5 1 d D U P C 2
C3B C -0.430(2) 0.0292(18) 0.5357(10) 0.0317(16) Uani 0.5 1 d D U P C 2
C2B C -0.5325(12) 0.0774(7) 0.5193(6) 0.0324(13) Uani 0.5 1 d D U P C 2
C1B C -0.6134(12) 0.1071(7) 0.5712(6) 0.0331(15) Uani 0.5 1 d D U P C 2
H1B H -0.678652 0.142086 0.559699 0.040 Uiso 0.5 1 calc R U P C 2
C94B C -0.2718(12) -0.0260(8) 0.6157(6) 0.0402(19) Uani 0.5 1 d D U P C 2
H94C H -0.303402 -0.076505 0.629643 0.048 Uiso 0.5 1 calc R U P C 2
H94D H -0.235974 -0.014970 0.654467 0.048 Uiso 0.5 1 calc R U P C 2
C93B C -0.1535(8) -0.0095(5) 0.5449(4) 0.0399(14) Uani 0.5 1 d D U P C 2
H93C H -0.121668 0.040881 0.531815 0.048 Uiso 0.5 1 calc R U P C 2
H93D H -0.071070 -0.038476 0.551540 0.048 Uiso 0.5 1 calc R U P C 2
C92B C -0.5381(9) 0.1039(5) 0.4402(4) 0.0347(13) Uani 0.5 1 d D U P C 2
H92C H -0.456948 0.137187 0.413542 0.042 Uiso 0.5 1 calc R U P C 2
H92D H -0.626875 0.128076 0.436025 0.042 Uiso 0.5 1 calc R U P C 2
C91B C -0.5310(11) 0.0356(5) 0.4109(6) 0.0309(15) Uani 0.5 1 d D U P C 2
H91C H -0.611781 0.002263 0.438199 0.037 Uiso 0.5 1 calc R U P C 2
H91D H -0.535607 0.048441 0.360426 0.037 Uiso 0.5 1 calc R U P C 2
C34B C -0.973(3) -0.2558(13) 0.7268(13) 0.042(3) Uani 0.229(10) 1 d D U P D 2
C35B C -0.976(3) -0.3182(13) 0.7053(14) 0.042(4) Uani 0.229(10) 1 d D U P D 2
H35B H -1.049605 -0.353239 0.729292 0.050 Uiso 0.229(10) 1 calc R U P D 2
C37B C -0.786(2) -0.2774(9) 0.6060(11) 0.036(3) Uani 0.229(10) 1 d D U P D 2
H37B H -0.727000 -0.280167 0.561742 0.043 Uiso 0.229(10) 1 calc R U P D 2
C38B C -0.781(2) -0.2124(10) 0.6251(11) 0.039(3) Uani 0.229(10) 1 d D U P D 2
C39B C -0.686(3) -0.1513(10) 0.5748(12) 0.058(5) Uani 0.229(10) 1 d D U P D 2
H39D H -0.740284 -0.121643 0.543957 0.087 Uiso 0.229(10) 1 calc R U P D 2
H39E H -0.606055 -0.169706 0.545742 0.087 Uiso 0.229(10) 1 calc R U P D 2
H39F H -0.651082 -0.123099 0.602185 0.087 Uiso 0.229(10) 1 calc R U P D 2
C41B C -1.072(3) -0.2471(12) 0.7970(13) 0.058(5) Uani 0.229(10) 1 d D U P D 2
H41D H -1.014940 -0.245316 0.831258 0.087 Uiso 0.229(10) 1 calc R U P D 2
H41E H -1.140455 -0.287193 0.816439 0.087 Uiso 0.229(10) 1 calc R U P D 2
H41F H -1.121453 -0.203147 0.787544 0.087 Uiso 0.229(10) 1 calc R U P D 2
C42B C -0.8912(17) -0.0008(8) 0.6588(10) 0.0329(18) Uani 0.378(12) 1 d . U P E 2
H42B H -0.914797 0.040684 0.628182 0.039 Uiso 0.378(12) 1 calc R U P E 2
C43B C -0.8995(18) -0.0684(8) 0.6442(10) 0.0332(17) Uani 0.378(12) 1 d . U P E 2
H43B H -0.928217 -0.073820 0.603468 0.040 Uiso 0.378(12) 1 calc R U P E 2
C184 C 0.120(2) 0.0869(9) 0.3721(12) 0.037(3) Uani 0.357(16) 1 d . U P F 2
H184 H 0.146394 0.091488 0.413617 0.044 Uiso 0.357(16) 1 calc R U P F 2
C185 C 0.120(2) 0.0238(9) 0.3583(11) 0.031(3) Uani 0.357(16) 1 d . U P F 2
H185 H 0.155694 -0.015752 0.386338 0.037 Uiso 0.357(16) 1 calc R U P F 2
C186 C 0.1938(13) 0.2626(7) 0.3270(9) 0.0396(17) Uani 0.539(18) 1 d D U P G 2
C187 C 0.1938(15) 0.3277(7) 0.3451(8) 0.0386(18) Uani 0.539(18) 1 d D U P G 2
H187 H 0.280270 0.354958 0.332722 0.046 Uiso 0.539(18) 1 calc R U P G 2
C188 C -0.0544(15) 0.3095(8) 0.3987(10) 0.038(2) Uani 0.539(18) 1 d D U P G 2
H188 H -0.139181 0.326479 0.422249 0.045 Uiso 0.539(18) 1 calc R U P G 2
C189 C -0.0564(14) 0.2455(8) 0.3835(10) 0.0377(19) Uani 0.539(18) 1 d D U P G 2
C190 C -0.1894(17) 0.1994(8) 0.4066(10) 0.044(3) Uani 0.539(18) 1 d D U P G 2
H19A H -0.219011 0.193263 0.364781 0.065 Uiso 0.539(18) 1 calc R U P G 2
H19B H -0.264209 0.221709 0.434917 0.065 Uiso 0.539(18) 1 calc R U P G 2
H19C H -0.172006 0.153256 0.435331 0.065 Uiso 0.539(18) 1 calc R U P G 2
C191 C 0.3315(13) 0.2409(6) 0.2892(8) 0.046(2) Uani 0.539(18) 1 d D U P G 2
H19D H 0.355061 0.195472 0.316864 0.069 Uiso 0.539(18) 1 calc R U P G 2
H19E H 0.405770 0.276725 0.283457 0.069 Uiso 0.539(18) 1 calc R U P G 2
H19F H 0.324267 0.236298 0.242445 0.069 Uiso 0.539(18) 1 calc R U P G 2
Cl7 Cl -0.31394(19) 0.45208(10) 0.44971(10) 0.0356(5) Uani 0.751(6) 1 d D U P H 1
Cl8 Cl -0.4348(3) 0.35662(16) 0.38604(18) 0.0718(9) Uani 0.751(6) 1 d D U P H 1
C182 C -0.3095(12) 0.4265(6) 0.3700(6) 0.066(3) Uani 0.751(6) 1 d D U P H 1
H18C H -0.330573 0.467287 0.333963 0.079 Uiso 0.751(6) 1 calc R U P H 1
H18D H -0.213731 0.411381 0.351379 0.079 Uiso 0.751(6) 1 calc R U P H 1
Cl9 Cl -0.2860(15) 0.4384(7) 0.4378(8) 0.132(4) Uiso 0.249(6) 1 d D U P H 2
Cl10 Cl -0.4668(8) 0.3975(4) 0.3543(4) 0.082(2) Uiso 0.249(6) 1 d D U P H 2
C183 C -0.325(3) 0.4425(16) 0.3594(13) 0.046(4) Uiso 0.249(6) 1 d D U P H 2
H18E H -0.335774 0.492963 0.337540 0.056 Uiso 0.249(6) 1 calc R U P H 2
H18F H -0.241431 0.427286 0.328765 0.056 Uiso 0.249(6) 1 calc R U P H 2
Cl5 Cl -0.6390(6) 0.2196(3) 0.4397(3) 0.0499(16) Uiso 0.176(3) 1 d . . P I 3
Cl6 Cl -0.3570(11) 0.2188(5) 0.3477(5) 0.091(3) Uiso 0.176(3) 1 d . . P I 3
C181 C -0.458(3) 0.2154(14) 0.4366(13) 0.052(5) Uiso 0.176(3) 1 d . . P I 3
H18G H -0.439764 0.171004 0.469213 0.063 Uiso 0.176(3) 1 calc R U P I 3
H18H H -0.426208 0.255422 0.452542 0.063 Uiso 0.176(3) 1 calc R U P I 3

loop_
_atom_site_aniso_label
_atom_site_aniso_U_11
_atom_site_aniso_U_22
_atom_site_aniso_U_33
_atom_site_aniso_U_23
_atom_site_aniso_U_13
_atom_site_aniso_U_12
Cl1 0.0798(17) 0.149(3) 0.108(2) -0.085(2) 0.0177(15) -0.0562(17)
Cl2 0.0453(9) 0.0511(9) 0.0533(10) -0.0167(7) -0.0067(7) -0.0062(7)
C179 0.049(3) 0.066(4) 0.042(3) -0.019(3) -0.002(2) -0.001(3)
C7 0.027(2) 0.029(2) 0.034(2) -0.0248(18) 0.0011(18) -0.0006(17)
C8 0.014(2) 0.031(2) 0.030(3) -0.022(2) -0.0036(19) 0.0039(18)
C9 0.018(2) 0.023(2) 0.032(3) -0.014(2) -0.0012(19) -0.0041(18)
C10 0.015(2) 0.020(2) 0.035(3) -0.0160(19) -0.0012(19) -0.0028(17)
C11 0.019(2) 0.020(2) 0.029(3) -0.0115(19) -0.0007(19) -0.0014(17)
C12 0.019(2) 0.032(3) 0.032(3) -0.013(2) -0.005(2) 0.0014(19)
C13 0.017(2) 0.025(2) 0.034(3) -0.011(2) -0.0041(19) 0.0018(18)
C14 0.020(2) 0.027(2) 0.037(3) -0.008(2) -0.005(2) -0.0072(19)
C15 0.025(3) 0.025(2) 0.046(3) -0.008(2) -0.004(2) -0.0046(19)
C16 0.024(3) 0.040(3) 0.047(4) -0.007(3) -0.001(2) -0.001(2)
C17 0.027(3) 0.043(3) 0.034(3) -0.009(2) -0.002(2) -0.010(2)
C18 0.039(3) 0.035(3) 0.038(3) -0.010(2) -0.004(2) -0.008(2)
C19 0.034(3) 0.032(3) 0.037(3) -0.017(2) 0.000(2) -0.006(2)
C20 0.055(4) 0.033(3) 0.057(4) -0.020(3) 0.008(3) -0.002(3)
C21 0.033(3) 0.053(4) 0.053(4) -0.001(3) -0.007(3) -0.023(3)
C22 0.035(3) 0.026(3) 0.063(4) -0.012(3) -0.002(3) 0.002(2)
C23 0.022(2) 0.041(3) 0.027(3) -0.014(2) 0.001(2) -0.002(2)
C24 0.017(2) 0.037(3) 0.030(3) -0.021(2) 0.0048(19) -0.0039(19)
C25 0.016(2) 0.022(2) 0.033(3) -0.015(2) -0.0015(19) -0.0035(17)
C26 0.017(2) 0.018(2) 0.027(2) -0.0112(18) -0.0008(18) -0.0045(16)
C27 0.020(2) 0.023(2) 0.030(3) -0.0129(19) -0.0020(19) -0.0017(18)
C28 0.024(2) 0.018(2) 0.039(3) -0.018(2) -0.007(2) -0.0017(18)
C29 0.026(2) 0.025(2) 0.044(3) -0.025(2) -0.006(2) -0.0019(18)
C30 0.040(3) 0.027(2) 0.033(3) -0.017(2) -0.008(2) 0.005(2)
C31 0.052(4) 0.030(3) 0.031(3) -0.017(2) -0.008(3) 0.002(2)
C32 0.035(3) 0.034(3) 0.057(3) -0.031(2) -0.014(2) 0.004(2)
C33 0.035(2) 0.034(2) 0.064(3) -0.035(2) -0.019(2) 0.010(2)
C36 0.056(3) 0.029(2) 0.047(3) -0.019(2) -0.023(2) 0.007(2)
C40 0.076(5) 0.027(3) 0.048(4) -0.021(3) -0.023(3) 0.004(3)
C44 0.018(2) 0.019(2) 0.036(3) -0.017(2) 0.0040(19) -0.0036(18)
C45 0.029(3) 0.029(2) 0.030(3) -0.012(2) -0.009(2) 0.002(2)
C46 0.031(3) 0.025(2) 0.032(3) -0.009(2) -0.007(2) 0.000(2)
C47 0.020(2) 0.033(3) 0.029(3) -0.016(2) -0.0027(19) 0.0018(19)
C48 0.019(2) 0.027(2) 0.030(3) -0.014(2) 0.0010(19) 0.0035(18)
C49 0.024(2) 0.037(3) 0.022(2) -0.012(2) 0.0002(19) 0.005(2)
C50 0.024(3) 0.029(2) 0.031(3) -0.015(2) 0.001(2) 0.001(2)
C51 0.018(2) 0.031(3) 0.032(3) -0.010(2) -0.003(2) 0.001(2)
C52 0.022(3) 0.032(3) 0.032(3) -0.014(2) 0.004(2) 0.004(2)
C53 0.024(3) 0.032(3) 0.029(3) -0.016(2) 0.001(2) 0.007(2)
C54 0.034(3) 0.040(3) 0.050(4) -0.022(3) 0.003(3) -0.003(2)
C55 0.026(3) 0.036(3) 0.047(4) -0.014(3) 0.001(2) -0.004(2)
C56 0.029(3) 0.036(3) 0.043(3) -0.022(3) 0.001(2) 0.006(2)
C57 0.025(2) 0.025(2) 0.035(3) -0.015(2) -0.004(2) 0.0058(19)
C58 0.026(2) 0.021(2) 0.034(3) -0.011(2) -0.004(2) -0.0026(18)
C59 0.019(2) 0.025(2) 0.025(3) -0.015(2) 0.0011(19) -0.0001(18)
C60 0.026(2) 0.027(2) 0.026(3) -0.014(2) 0.001(2) 0.0001(19)
C61 0.024(2) 0.033(3) 0.024(2) -0.014(2) 0.0025(19) 0.000(2)
C62 0.018(2) 0.033(3) 0.030(3) -0.023(2) -0.0006(19) 0.0028(19)
C63 0.018(2) 0.028(2) 0.036(3) -0.016(2) -0.001(2) 0.0032(18)
C64 0.019(2) 0.028(2) 0.026(3) -0.015(2) 0.0001(19) 0.0002(18)
C65 0.024(3) 0.035(3) 0.031(3) -0.021(2) 0.004(2) 0.009(2)
C66 0.026(3) 0.040(3) 0.034(3) -0.014(2) 0.005(2) 0.004(2)
C67 0.026(3) 0.067(4) 0.042(3) -0.025(3) 0.010(2) 0.009(3)
C68 0.040(4) 0.068(5) 0.060(5) -0.041(4) 0.005(3) 0.019(3)
C69 0.048(4) 0.059(4) 0.059(5) -0.043(4) -0.006(3) 0.009(3)
C70 0.040(3) 0.039(3) 0.040(3) -0.024(3) -0.006(3) 0.006(3)
C71 0.041(4) 0.071(5) 0.064(5) -0.045(4) -0.016(3) 0.001(3)
C72 0.059(5) 0.100(7) 0.100(7) -0.074(6) 0.012(4) 0.028(5)
C73 0.023(3) 0.047(3) 0.048(4) -0.016(3) -0.007(2) -0.003(2)
C74 0.016(2) 0.020(2) 0.036(3) -0.015(2) 0.0036(19) -0.0051(16)
C75 0.025(3) 0.033(3) 0.027(3) -0.017(2) -0.001(2) 0.003(2)
C76 0.032(3) 0.033(3) 0.032(3) -0.022(2) -0.003(2) -0.001(2)
C77 0.025(3) 0.025(2) 0.038(3) -0.020(2) 0.002(2) -0.0001(19)
C78 0.028(3) 0.024(2) 0.036(3) -0.011(2) 0.001(2) -0.0005(19)
C79 0.023(2) 0.026(2) 0.029(3) -0.012(2) 0.002(2) -0.0019(19)
C80 0.045(3) 0.029(3) 0.034(3) -0.017(2) -0.004(3) 0.003(2)
C81 0.044(3) 0.034(3) 0.040(3) -0.018(3) -0.010(3) -0.001(2)
C82 0.056(4) 0.031(3) 0.052(4) -0.022(3) -0.013(3) -0.005(3)
C83 0.074(5) 0.031(3) 0.053(4) -0.023(3) -0.016(4) -0.003(3)
C84 0.057(4) 0.041(4) 0.060(5) -0.030(3) -0.016(3) 0.018(3)
C85 0.041(3) 0.031(3) 0.048(4) -0.019(3) -0.002(3) 0.002(2)
C86 0.046(4) 0.041(3) 0.066(5) -0.022(3) -0.006(3) 0.006(3)
C87 0.119(8) 0.037(4) 0.097(7) -0.039(4) -0.059(6) 0.016(4)
C88 0.046(4) 0.035(3) 0.051(4) -0.016(3) -0.018(3) -0.003(3)
C89 0.030(2) 0.042(2) 0.032(3) -0.023(2) -0.007(2) 0.013(2)
C90 0.026(2) 0.046(3) 0.037(2) -0.026(2) -0.002(2) 0.016(2)
C95 0.026(2) 0.046(2) 0.033(2) -0.0215(18) -0.0088(17) 0.0090(18)
C96 0.039(2) 0.049(3) 0.024(2) -0.020(2) -0.0029(19) -0.007(2)
C97 0.025(2) 0.039(2) 0.029(2) -0.0205(18) -0.0003(18) 0.0012(18)
C98 0.022(2) 0.032(3) 0.033(3) -0.019(2) 0.000(2) 0.004(2)
C99 0.018(2) 0.038(3) 0.027(3) -0.020(2) -0.0014(19) 0.008(2)
C100 0.017(2) 0.027(2) 0.028(3) -0.015(2) -0.0027(19) 0.0045(18)
C101 0.020(2) 0.033(2) 0.021(2) -0.0144(19) 0.0002(18) 0.0081(19)
C102 0.023(2) 0.029(2) 0.019(2) -0.0135(19) -0.0013(18) 0.0048(19)
C103 0.017(2) 0.033(3) 0.025(2) -0.018(2) -0.0022(18) 0.0067(18)
C104 0.021(2) 0.023(2) 0.032(3) -0.013(2) -0.001(2) -0.0033(18)
C105 0.025(2) 0.031(3) 0.031(3) -0.017(2) -0.001(2) 0.002(2)
C106 0.028(3) 0.029(3) 0.037(3) -0.018(2) -0.006(2) 0.003(2)
C107 0.034(3) 0.029(3) 0.032(3) -0.016(2) -0.001(2) 0.001(2)
C108 0.024(2) 0.032(3) 0.031(3) -0.019(2) -0.001(2) 0.002(2)
C109 0.035(3) 0.029(3) 0.038(3) -0.021(2) -0.001(2) 0.000(2)
C110 0.046(3) 0.025(3) 0.038(3) -0.017(2) -0.007(3) 0.001(2)
C111 0.068(5) 0.034(3) 0.051(4) -0.018(3) -0.026(4) -0.003(3)
C112 0.085(6) 0.030(3) 0.058(5) -0.028(3) -0.023(4) 0.014(3)
C113 0.077(5) 0.034(3) 0.049(4) -0.025(3) -0.011(4) 0.017(3)
C114 0.049(4) 0.040(3) 0.040(3) -0.025(3) -0.006(3) 0.013(3)
C115 0.035(3) 0.060(4) 0.052(4) -0.021(3) -0.001(3) 0.016(3)
C116 0.130(8) 0.028(3) 0.075(6) -0.025(3) -0.025(5) -0.002(4)
C117 0.036(3) 0.034(3) 0.055(4) -0.021(3) -0.007(3) -0.001(2)
C118 0.019(2) 0.036(3) 0.023(2) -0.017(2) -0.0002(19) 0.006(2)
C119 0.023(2) 0.034(3) 0.027(3) -0.018(2) 0.003(2) 0.007(2)
C120 0.023(2) 0.033(3) 0.028(3) -0.013(2) 0.000(2) 0.006(2)
C121 0.022(2) 0.022(2) 0.034(3) -0.014(2) -0.004(2) 0.0016(18)
C122 0.023(2) 0.024(2) 0.035(3) -0.015(2) 0.004(2) 0.0020(19)
C123 0.023(2) 0.032(3) 0.027(3) -0.014(2) 0.0028(19) 0.0038(19)
C124 0.019(2) 0.039(3) 0.036(3) -0.009(2) 0.002(2) 0.006(2)
C125 0.017(3) 0.042(3) 0.042(3) -0.007(3) -0.002(2) 0.001(2)
C126 0.029(3) 0.051(4) 0.034(3) -0.006(3) -0.006(2) -0.014(3)
C127 0.043(3) 0.038(3) 0.038(3) -0.022(2) 0.006(2) -0.019(3)
C128 0.031(3) 0.037(3) 0.034(3) -0.015(3) 0.004(2) -0.003(2)
C129 0.043(4) 0.031(3) 0.071(5) -0.026(3) 0.025(3) -0.006(3)
C130 0.031(3) 0.066(5) 0.043(4) -0.011(3) -0.001(3) -0.016(3)
C131 0.023(3) 0.038(3) 0.081(5) -0.017(3) 0.022(3) 0.002(2)
C132 0.025(3) 0.034(3) 0.030(3) -0.011(2) 0.002(2) 0.003(2)
C133 0.025(3) 0.044(3) 0.029(3) -0.014(2) -0.006(2) 0.005(2)
C134 0.015(2) 0.027(2) 0.031(3) -0.017(2) -0.0019(19) -0.0009(18)
C135 0.017(2) 0.027(2) 0.034(3) -0.015(2) -0.0012(19) 0.0024(18)
C136 0.024(2) 0.031(3) 0.029(3) -0.015(2) -0.001(2) 0.003(2)
C137 0.019(2) 0.030(3) 0.032(3) -0.014(2) -0.001(2) -0.0010(19)
C138 0.026(3) 0.035(3) 0.030(3) -0.015(2) -0.004(2) 0.002(2)
C139 0.023(3) 0.043(3) 0.031(3) -0.016(2) -0.004(2) 0.006(2)
C140 0.030(3) 0.053(4) 0.047(4) -0.024(3) -0.005(2) 0.012(3)
C141 0.050(4) 0.069(5) 0.053(4) -0.043(4) -0.010(3) 0.023(4)
C142 0.049(4) 0.055(4) 0.053(4) -0.041(4) -0.006(3) 0.012(3)
C143 0.030(3) 0.048(4) 0.043(3) -0.029(3) -0.001(2) 0.005(2)
C144 0.036(3) 0.044(3) 0.052(4) -0.031(3) 0.003(3) -0.005(2)
C145 0.069(6) 0.122(8) 0.096(7) -0.084(7) -0.017(5) 0.042(6)
C146 0.024(3) 0.044(3) 0.038(3) -0.019(3) 0.004(2) -0.001(2)
C147 0.022(2) 0.026(2) 0.030(3) -0.015(2) -0.002(2) 0.0014(19)
C148 0.020(2) 0.026(2) 0.030(3) -0.012(2) -0.0027(19) -0.0010(18)
C149 0.023(2) 0.030(2) 0.026(3) -0.016(2) -0.0031(19) 0.0014(19)
C150 0.020(2) 0.028(2) 0.031(3) -0.013(2) 0.002(2) -0.0001(19)
C151 0.018(2) 0.030(2) 0.032(3) -0.014(2) -0.0017(19) -0.0055(19)
C152 0.024(2) 0.020(2) 0.033(3) -0.015(2) 0.003(2) -0.0061(18)
C153 0.024(3) 0.026(2) 0.037(3) -0.010(2) -0.001(2) -0.0038(19)
C154 0.018(2) 0.028(2) 0.043(3) -0.014(2) -0.002(2) 0.0006(19)
C155 0.024(2) 0.025(2) 0.026(2) -0.0100(19) -0.0018(19) -0.0074(19)
C156 0.025(3) 0.019(2) 0.035(3) -0.014(2) -0.001(2) -0.0057(18)
C157 0.031(3) 0.022(2) 0.035(3) -0.011(2) -0.008(2) -0.008(2)
C158 0.026(3) 0.032(3) 0.029(3) -0.009(2) -0.001(2) -0.009(2)
C159 0.024(3) 0.030(3) 0.032(3) -0.012(2) 0.000(2) -0.002(2)
C160 0.028(3) 0.025(2) 0.034(3) -0.013(2) -0.002(2) -0.010(2)
C161 0.033(3) 0.029(3) 0.054(4) -0.030(3) 0.010(3) -0.003(2)
C162 0.022(3) 0.035(3) 0.050(4) -0.011(3) -0.002(2) -0.007(2)
C163 0.029(3) 0.030(3) 0.052(4) -0.024(3) 0.009(2) -0.010(2)
C164 0.017(2) 0.034(3) 0.043(3) -0.024(2) -0.0014(19) 0.0075(18)
C165 0.059(4) 0.032(3) 0.033(3) -0.015(2) -0.016(3) -0.006(3)
C166 0.045(3) 0.024(3) 0.041(3) -0.011(2) -0.010(3) 0.003(2)
C167 0.030(3) 0.035(3) 0.068(4) -0.033(3) -0.012(3) 0.009(2)
C170 0.040(2) 0.032(2) 0.051(3) -0.025(2) -0.014(2) 0.0094(19)
C173 0.048(3) 0.030(2) 0.043(2) -0.023(2) -0.015(2) 0.0091(19)
C177 0.057(4) 0.036(3) 0.054(4) -0.027(3) -0.015(3) 0.011(3)
C1A 0.024(3) 0.049(3) 0.035(3) -0.024(3) -0.012(2) 0.014(3)
C2A 0.027(2) 0.056(3) 0.034(2) -0.027(2) -0.011(2) 0.017(2)
C3A 0.025(2) 0.050(3) 0.033(2) -0.026(2) -0.006(2) 0.012(2)
C4A 0.024(2) 0.045(3) 0.033(2) -0.026(2) -0.005(2) 0.011(2)
C5A 0.024(2) 0.044(2) 0.032(2) -0.023(2) -0.003(2) 0.009(2)
C6A 0.021(3) 0.036(3) 0.033(3) -0.021(2) 0.001(2) 0.007(2)
C91A 0.038(3) 0.075(4) 0.039(3) -0.036(3) -0.015(3) 0.028(3)
C92A 0.036(3) 0.069(3) 0.037(3) -0.028(3) -0.016(2) 0.031(3)
C93A 0.029(2) 0.055(3) 0.032(2) -0.022(2) -0.006(2) 0.015(2)
C94A 0.034(3) 0.056(3) 0.033(3) -0.021(3) -0.007(2) 0.014(3)
C34A 0.024(3) 0.046(3) 0.074(5) -0.040(4) -0.018(3) 0.009(2)
C35A 0.030(3) 0.034(3) 0.064(4) -0.028(3) -0.018(3) 0.001(2)
C37A 0.040(3) 0.023(3) 0.028(3) -0.011(2) -0.001(2) 0.005(2)
C38A 0.036(3) 0.024(3) 0.035(3) -0.014(2) -0.008(2) 0.006(2)
C39A 0.049(4) 0.030(3) 0.053(5) -0.021(3) 0.015(4) -0.003(3)
C41A 0.027(3) 0.061(5) 0.121(8) -0.067(6) -0.008(4) 0.011(3)
C42A 0.031(3) 0.032(3) 0.051(4) -0.028(3) -0.016(3) 0.006(2)
C43A 0.027(3) 0.026(3) 0.048(3) -0.028(3) -0.013(3) 0.007(2)
C168 0.034(4) 0.036(4) 0.045(4) -0.017(3) -0.015(3) 0.002(3)
C169 0.031(4) 0.036(4) 0.042(5) -0.013(4) -0.011(3) 0.010(3)
C171 0.038(3) 0.030(3) 0.051(4) -0.023(3) -0.009(3) 0.006(3)
C172 0.038(3) 0.031(3) 0.051(4) -0.022(3) -0.009(3) 0.009(3)
C174 0.044(4) 0.032(3) 0.040(3) -0.023(3) -0.003(3) 0.012(3)
C175 0.043(4) 0.031(3) 0.045(3) -0.021(3) -0.005(3) 0.005(3)
C176 0.050(6) 0.033(5) 0.054(6) -0.023(4) 0.008(5) 0.001(5)
C178 0.038(5) 0.030(4) 0.070(6) -0.016(5) 0.010(5) 0.003(4)
C6B 0.022(3) 0.049(3) 0.033(3) -0.020(3) -0.008(2) 0.012(3)
C5B 0.026(2) 0.055(3) 0.031(2) -0.026(2) -0.011(2) 0.017(2)
C4B 0.025(2) 0.049(3) 0.034(2) -0.026(2) -0.005(2) 0.015(2)
C3B 0.024(2) 0.045(3) 0.033(2) -0.026(2) -0.005(2) 0.011(2)
C2B 0.027(2) 0.044(2) 0.034(2) -0.026(2) -0.005(2) 0.010(2)
C1B 0.027(3) 0.039(3) 0.038(3) -0.023(3) -0.003(2) 0.011(2)
C94B 0.034(3) 0.065(4) 0.029(3) -0.025(3) -0.011(3) 0.033(3)
C93B 0.030(2) 0.069(3) 0.033(3) -0.030(2) -0.014(2) 0.029(2)
C92B 0.030(2) 0.047(3) 0.033(2) -0.023(2) -0.006(2) 0.010(2)
C91B 0.022(3) 0.048(3) 0.031(3) -0.023(3) -0.009(2) 0.008(3)
C34B 0.034(5) 0.034(5) 0.068(6) -0.032(5) -0.010(6) 0.006(5)
C35B 0.029(5) 0.035(5) 0.068(7) -0.024(6) -0.013(6) 0.006(5)
C37B 0.047(6) 0.027(5) 0.039(5) -0.021(4) -0.009(5) 0.003(5)
C38B 0.045(6) 0.032(5) 0.045(5) -0.016(5) -0.009(5) -0.001(5)
C39B 0.063(10) 0.052(9) 0.062(9) -0.027(7) -0.004(8) -0.003(8)
C41B 0.048(9) 0.039(8) 0.077(11) -0.023(8) 0.013(8) 0.005(7)
C42B 0.032(3) 0.027(3) 0.048(4) -0.024(3) -0.012(3) 0.005(3)
C43B 0.035(3) 0.028(3) 0.050(4) -0.030(3) -0.016(3) 0.003(3)
C184 0.043(6) 0.029(5) 0.042(6) -0.006(5) -0.023(5) 0.000(4)
C185 0.037(6) 0.023(5) 0.038(6) -0.005(5) -0.020(5) 0.001(4)
C186 0.040(3) 0.033(3) 0.053(4) -0.025(3) -0.010(3) 0.007(3)
C187 0.039(3) 0.033(3) 0.050(4) -0.021(3) -0.013(3) 0.005(3)
C188 0.044(4) 0.031(3) 0.041(3) -0.020(3) -0.003(3) 0.012(3)
C189 0.041(3) 0.032(3) 0.042(3) -0.020(3) -0.002(3) 0.011(3)
C190 0.045(5) 0.029(5) 0.053(6) -0.015(4) 0.001(4) 0.001(4)
C191 0.044(4) 0.033(4) 0.066(5) -0.025(4) -0.008(4) 0.000(3)
Cl7 0.0301(9) 0.0371(9) 0.0392(10) -0.0146(7) -0.0017(7) -0.0035(7)
Cl8 0.0600(15) 0.0777(17) 0.0838(19) -0.0454(15) -0.0002(13) -0.0276(12)
C182 0.068(5) 0.069(5) 0.061(5) 0.002(4) -0.032(4) -0.029(4)

loop_
_atom_type_symbol
_atom_type_description
_atom_type_scat_dispersion_real
_atom_type_scat_dispersion_imag
_atom_type_scat_source
C C 0.0181 0.0091 'International Tables Vol C Tables 4.2.6.8 and 6.1.1.4'
H H 0.0000 0.0000 'International Tables Vol C Tables 4.2.6.8 and 6.1.1.4'
Cl Cl 0.3639 0.7018 'International Tables Vol C Tables 4.2.6.8 and 6.1.1.4'

loop_
_exptl_crystal_face_index_h
_exptl_crystal_face_index_k
_exptl_crystal_face_index_l
_exptl_crystal_face_perp_dist
-1 0 -1 0.0914
1 0 1 0.0889
0 1 0 0.0605
0 -1 0 0.0425
0 1 2 0.0331
0 -1 -2 0.0421
-1 0 5 0.0342
1 0 -5 0.0586
-2 -5 -1 0.0595
-2 1 1 0.0649
0 2 1 0.0590
1 1 0 0.0809
1 2 1 0.0604
-1 0 -2 0.0878
0 1 -2 0.0598
0 -1 2 0.0211
0 0 1 0.0126
0 2 -1 0.0586

loop_
_geom_angle_atom_site_label_1
_geom_angle_atom_site_label_2
_geom_angle_atom_site_label_3
_geom_angle
_geom_angle_site_symmetry_1
_geom_angle_site_symmetry_3
_geom_angle_publ_flag
Cl1 C179 Cl2 113.3(4) . . ?
Cl1 C179 H17J 108.9 . . ?
Cl1 C179 H17K 108.9 . . ?
Cl2 C179 H17J 108.9 . . ?
Cl2 C179 H17K 108.9 . . ?
H17J C179 H17K 107.7 . . ?
Cl3 C180 H18A 108.6 . . ?
Cl3 C180 H18B 108.6 . . ?
Cl4 C180 Cl3 115(2) . . ?
Cl4 C180 H18A 108.6 . . ?
Cl4 C180 H18B 108.6 . . ?
H18A C180 H18B 107.6 . . ?
C89 C7 C8 123.6(5) . . ?
C89 C7 C6A 119.2(6) . . ?
C89 C7 C1B 118.3(6) . . ?
C6A C7 C8 115.0(6) . . ?
C1B C7 C8 116.9(6) . . ?
C9 C8 C7 122.1(5) . . ?
C28 C8 C7 118.6(4) . . ?
C28 C8 C9 119.2(4) . . ?
C8 C9 C10 119.7(4) . . ?
C25 C9 C8 119.5(4) . . ?
C25 C9 C10 120.5(4) . . ?
C11 C10 C9 118.3(5) . . ?
C24 C10 C9 122.4(5) . . ?
C24 C10 C11 119.1(4) . . ?
C10 C11 H11 120.0 . . ?
C12 C11 C10 120.0(5) . . ?
C12 C11 H11 120.0 . . ?
C11 C12 H12 119.2 . . ?
C11 C12 C13 121.6(5) . . ?
C13 C12 H12 119.2 . . ?
C12 C13 C14 121.2(5) . . ?
C12 C13 C23 118.3(5) . . ?
C23 C13 C14 120.5(5) . . ?
C15 C14 C13 121.6(5) . . ?
C15 C14 C19 120.0(5) . . ?
C19 C14 C13 118.3(5) . . ?
C14 C15 C16 120.5(5) . . ?
C14 C15 C22 122.7(5) . . ?
C16 C15 C22 116.7(5) . . ?
C15 C16 H16 119.5 . . ?
C17 C16 C15 121.0(6) . . ?
C17 C16 H16 119.5 . . ?
C16 C17 C18 118.1(6) . . ?
C16 C17 C21 121.4(6) . . ?
C18 C17 C21 120.5(6) . . ?
C17 C18 H18 119.1 . . ?
C17 C18 C19 121.8(6) . . ?
C19 C18 H18 119.1 . . ?
C14 C19 C18 118.5(6) . . ?
C14 C19 C20 122.1(5) . . ?
C18 C19 C20 119.4(5) . . ?
C19 C20 H20A 109.5 . . ?
C19 C20 H20B 109.5 . . ?
C19 C20 H20C 109.5 . . ?
H20A C20 H20B 109.5 . . ?
H20A C20 H20C 109.5 . . ?
H20B C20 H20C 109.5 . . ?
C17 C21 H21A 109.5 . . ?
C17 C21 H21B 109.5 . . ?
C17 C21 H21C 109.5 . . ?
H21A C21 H21B 109.5 . . ?
H21A C21 H21C 109.5 . . ?
H21B C21 H21C 109.5 . . ?
C15 C22 H22A 109.5 . . ?
C15 C22 H22B 109.5 . . ?
C15 C22 H22C 109.5 . . ?
H22A C22 H22B 109.5 . . ?
H22A C22 H22C 109.5 . . ?
H22B C22 H22C 109.5 . . ?
C13 C23 H23 119.6 . . ?
C13 C23 C24 120.8(5) . . ?
C24 C23 H23 119.6 . . ?
C10 C24 C23 120.2(5) . . ?
C10 C24 H24 119.9 . . ?
C23 C24 H24 119.9 . . ?
C9 C25 C26 120.8(4) . . ?
C9 C25 C74 120.0(4) . . ?
C26 C25 C74 119.1(4) . . ?
C25 C26 C59 118.8(4) . . ?
C27 C26 C25 118.7(4) . . ?
C27 C26 C59 122.4(4) . . ?
C26 C27 C44 119.1(4) . . ?
C28 C27 C26 119.9(4) . . ?
C28 C27 C44 120.9(4) . . ?
C8 C28 C29 117.2(4) . . ?
C27 C28 C8 121.6(4) . . ?
C27 C28 C29 121.2(5) . . ?
C30 C29 C28 117.5(5) . . ?
C30 C29 C42B 120.7(7) . . ?
C43A C29 C28 123.8(6) . . ?
C43A C29 C30 118.2(6) . . ?
C42B C29 C28 116.4(7) . . ?
C29 C30 H30 120.6 . . ?
C29 C30 C31 118.7(6) . . ?
C31 C30 H30 120.6 . . ?
C30 C31 H31 118.9 . . ?
C32 C31 C30 122.1(6) . . ?
C32 C31 H31 118.9 . . ?
C31 C32 C33 121.4(6) . . ?
C31 C32 C43B 117.4(7) . . ?
C33 C32 C43B 117.0(7) . . ?
C42A C32 C31 116.4(6) . . ?
C42A C32 C33 121.2(6) . . ?
C34A C33 C32 122.6(6) . . ?
C34A C33 C38A 119.3(6) . . ?
C38A C33 C32 117.9(6) . . ?
C34B C33 C32 116.4(10) . . ?
C38B C33 C32 120.6(10) . . ?
C38B C33 C34B 122.6(12) . . ?
C40 C36 C35B 119.3(11) . . ?
C35A C36 C40 120.0(7) . . ?
C35A C36 C37A 119.8(6) . . ?
C37A C36 C40 120.1(7) . . ?
C37B C36 C40 125.4(11) . . ?
C37B C36 C35B 114.3(12) . . ?
C36 C40 H40A 109.5 . . ?
C36 C40 H40B 109.5 . . ?
C36 C40 H40C 109.5 . . ?
H40A C40 H40B 109.5 . . ?
H40A C40 H40C 109.5 . . ?
H40B C40 H40C 109.5 . . ?
C45 C44 C27 121.9(5) . . ?
C58 C44 C27 119.5(5) . . ?
C58 C44 C45 118.6(5) . . ?
C44 C45 H45 119.7 . . ?
C46 C45 C44 120.6(5) . . ?
C46 C45 H45 119.7 . . ?
C45 C46 H46 119.2 . . ?
C45 C46 C47 121.6(5) . . ?
C47 C46 H46 119.2 . . ?
C46 C47 C48 122.3(5) . . ?
C57 C47 C46 116.7(5) . . ?
C57 C47 C48 120.9(5) . . ?
C49 C48 C47 121.5(5) . . ?
C49 C48 C53 119.0(5) . . ?
C53 C48 C47 119.5(5) . . ?
C48 C49 C56 121.3(5) . . ?
C50 C49 C48 121.1(5) . . ?
C50 C49 C56 117.6(5) . . ?
C49 C50 H50 119.5 . . ?
C49 C50 C51 121.0(5) . . ?
C51 C50 H50 119.5 . . ?
C50 C51 C55 120.0(5) . . ?
C52 C51 C50 117.6(5) . . ?
C52 C51 C55 122.4(5) . . ?
C51 C52 H52 118.6 . . ?
C51 C52 C53 122.8(5) . . ?
C53 C52 H52 118.6 . . ?
C48 C53 C54 122.1(5) . . ?
C52 C53 C48 118.4(5) . . ?
C52 C53 C54 119.5(5) . . ?
C53 C54 H54A 109.5 . . ?
C53 C54 H54B 109.5 . . ?
C53 C54 H54C 109.5 . . ?
H54A C54 H54B 109.5 . . ?
H54A C54 H54C 109.5 . . ?
H54B C54 H54C 109.5 . . ?
C51 C55 H55A 109.5 . . ?
C51 C55 H55B 109.5 . . ?
C51 C55 H55C 109.5 . . ?
H55A C55 H55B 109.5 . . ?
H55A C55 H55C 109.5 . . ?
H55B C55 H55C 109.5 . . ?
C49 C56 H56A 109.5 . . ?
C49 C56 H56B 109.5 . . ?
C49 C56 H56C 109.5 . . ?
H56A C56 H56B 109.5 . . ?
H56A C56 H56C 109.5 . . ?
H56B C56 H56C 109.5 . . ?
C47 C57 H57 118.9 . . ?
C58 C57 C47 122.1(5) . . ?
C58 C57 H57 118.9 . . ?
C44 C58 H58 119.8 . . ?
C57 C58 C44 120.5(5) . . ?
C57 C58 H58 119.8 . . ?
C60 C59 C26 120.7(5) . . ?
C60 C59 C64 118.7(5) . . ?
C64 C59 C26 120.6(5) . . ?
C59 C60 H60 119.5 . . ?
C59 C60 C61 120.9(5) . . ?
C61 C60 H60 119.5 . . ?
C60 C61 H61 119.9 . . ?
C62 C61 C60 120.2(5) . . ?
C62 C61 H61 119.9 . . ?
C61 C62 C63 119.5(5) . . ?
C61 C62 C65 120.6(5) . . ?
C63 C62 C65 119.9(5) . . ?
C62 C63 H63 120.0 . . ?
C62 C63 C64 120.0(5) . . ?
C64 C63 H63 120.0 . . ?
C59 C64 C63 120.5(5) . . ?
C59 C64 H64 119.8 . . ?
C63 C64 H64 119.8 . . ?
C66 C65 C62 118.9(5) . . ?
C66 C65 C70 120.8(5) . . ?
C70 C65 C62 120.3(5) . . ?
C65 C66 C67 118.1(6) . . ?
C65 C66 C73 120.4(5) . . ?
C67 C66 C73 121.5(6) . . ?
C66 C67 H67 119.1 . . ?
C68 C67 C66 121.8(6) . . ?
C68 C67 H67 119.1 . . ?
C67 C68 C69 119.5(6) . . ?
C67 C68 C72 122.8(7) . . ?
C69 C68 C72 117.7(7) . . ?
C68 C69 H69 119.5 . . ?
C68 C69 C70 120.9(7) . . ?
C70 C69 H69 119.5 . . ?
C65 C70 C71 121.3(5) . . ?
C69 C70 C65 118.8(6) . . ?
C69 C70 C71 119.9(6) . . ?
C70 C71 H71A 109.5 . . ?
C70 C71 H71B 109.5 . . ?
C70 C71 H71C 109.5 . . ?
H71A C71 H71B 109.5 . . ?
H71A C71 H71C 109.5 . . ?
H71B C71 H71C 109.5 . . ?
C68 C72 H72A 109.5 . . ?
C68 C72 H72B 109.5 . . ?
C68 C72 H72C 109.5 . . ?
H72A C72 H72B 109.5 . . ?
H72A C72 H72C 109.5 . . ?
H72B C72 H72C 109.5 . . ?
C66 C73 H73A 109.5 . . ?
C66 C73 H73B 109.5 . . ?
C66 C73 H73C 109.5 . . ?
H73A C73 H73B 109.5 . . ?
H73A C73 H73C 109.5 . . ?
H73B C73 H73C 109.5 . . ?
C75 C74 C25 122.6(5) . . ?
C75 C74 C79 119.1(5) . . ?
C79 C74 C25 118.2(5) . . ?
C74 C75 H75 119.5 . . ?
C74 C75 C76 121.0(5) . . ?
C76 C75 H75 119.5 . . ?
C75 C76 H76 119.9 . . ?
C77 C76 C75 120.2(5) . . ?
C77 C76 H76 119.9 . . ?
C76 C77 C78 118.7(5) . . ?
C76 C77 C80 122.4(5) . . ?
C78 C77 C80 118.8(5) . . ?
C77 C78 H78 119.4 . . ?
C79 C78 C77 121.2(5) . . ?
C79 C78 H78 119.4 . . ?
C74 C79 H79 120.1 . . ?
C78 C79 C74 119.7(5) . . ?
C78 C79 H79 120.1 . . ?
C81 C80 C77 120.6(5) . . ?
C85 C80 C77 118.6(6) . . ?
C85 C80 C81 120.6(6) . . ?
C80 C81 C88 122.0(5) . . ?
C82 C81 C80 117.9(6) . . ?
C82 C81 C88 120.1(6) . . ?
C81 C82 H82 118.5 . . ?
C81 C82 C83 122.9(7) . . ?
C83 C82 H82 118.5 . . ?
C82 C83 C87 121.9(7) . . ?
C84 C83 C82 117.4(6) . . ?
C84 C83 C87 120.7(7) . . ?
C83 C84 H84 118.6 . . ?
C83 C84 C85 122.8(6) . . ?
C85 C84 H84 118.6 . . ?
C80 C85 C86 122.1(6) . . ?
C84 C85 C80 118.3(6) . . ?
C84 C85 C86 119.6(6) . . ?
C85 C86 H86A 109.5 . . ?
C85 C86 H86B 109.5 . . ?
C85 C86 H86C 109.5 . . ?
H86A C86 H86B 109.5 . . ?
H86A C86 H86C 109.5 . . ?
H86B C86 H86C 109.5 . . ?
C83 C87 H87A 109.5 . . ?
C83 C87 H87B 109.5 . . ?
C83 C87 H87C 109.5 . . ?
H87A C87 H87B 109.5 . . ?
H87A C87 H87C 109.5 . . ?
H87B C87 H87C 109.5 . . ?
C81 C88 H88A 109.5 . . ?
C81 C88 H88B 109.5 . . ?
C81 C88 H88C 109.5 . . ?
H88A C88 H88B 109.5 . . ?
H88A C88 H88C 109.5 . . ?
H88B C88 H88C 109.5 . . ?
C7 C89 H89 119.8 . . ?
C7 C89 C90 120.4(6) . . ?
C90 C89 H89 119.8 . . ?
C89 C90 C91A 121.5(6) . . ?
C89 C90 C94B 120.6(6) . . ?
C4A C90 C89 119.8(6) . . ?
C4A C90 C91A 116.5(8) . . ?
C3B C90 C89 119.9(6) . . ?
C3B C90 C94B 119.2(7) . . ?
C96 C95 C94A 124.6(6) . . ?
C96 C95 C91B 124.2(6) . . ?
C3A C95 C96 118.1(6) . . ?
C3A C95 C94A 115.1(8) . . ?
C4B C95 C96 118.9(6) . . ?
C4B C95 C91B 116.9(7) . . ?
C95 C96 H96 118.5 . . ?
C97 C96 C95 122.9(6) . . ?
C97 C96 H96 118.5 . . ?
C96 C97 C98 123.9(5) . . ?
C96 C97 C1A 117.5(6) . . ?
C96 C97 C6B 116.9(6) . . ?
C1A C97 C98 118.1(6) . . ?
C6B C97 C98 116.9(6) . . ?
C99 C98 C97 117.2(5) . . ?
C118 C98 C97 122.3(5) . . ?
C118 C98 C99 120.5(5) . . ?
C98 C99 C100 119.3(5) . . ?
C98 C99 C164 119.4(4) . . ?
C100 C99 C164 121.2(5) . . ?
C99 C100 C149 117.9(5) . . ?
C101 C100 C99 119.4(5) . . ?
C101 C100 C149 122.6(4) . . ?
C100 C101 C134 119.3(5) . . ?
C102 C101 C100 121.1(4) . . ?
C102 C101 C134 119.6(4) . . ?
C101 C102 C103 120.6(4) . . ?
C101 C102 C118 119.5(5) . . ?
C118 C102 C103 119.9(5) . . ?
C104 C103 C102 121.2(5) . . ?
C108 C103 C102 121.0(4) . . ?
C108 C103 C104 117.9(5) . . ?
C103 C104 H104 119.7 . . ?
C105 C104 C103 120.6(5) . . ?
C105 C104 H104 119.7 . . ?
C104 C105 H105 119.4 . . ?
C104 C105 C106 121.2(5) . . ?
C106 C105 H105 119.4 . . ?
C105 C106 C109 122.7(5) . . ?
C107 C106 C105 118.2(5) . . ?
C107 C106 C109 119.1(5) . . ?
C106 C107 H107 119.7 . . ?
C106 C107 C108 120.5(5) . . ?
C108 C107 H107 119.7 . . ?
C103 C108 C107 121.6(5) . . ?
C103 C108 H108 119.2 . . ?
C107 C108 H108 119.2 . . ?
C110 C109 C106 120.8(5) . . ?
C110 C109 C114 119.5(5) . . ?
C114 C109 C106 119.6(6) . . ?
C109 C110 C111 119.6(6) . . ?
C109 C110 C117 121.7(5) . . ?
C111 C110 C117 118.7(6) . . ?
C110 C111 H111 119.5 . . ?
C112 C111 C110 121.0(7) . . ?
C112 C111 H111 119.5 . . ?
C111 C112 C116 119.2(8) . . ?
C113 C112 C111 119.4(6) . . ?
C113 C112 C116 121.3(7) . . ?
C112 C113 H113 119.7 . . ?
C112 C113 C114 120.7(7) . . ?
C114 C113 H113 119.7 . . ?
C109 C114 C115 120.4(6) . . ?
C113 C114 C109 119.8(7) . . ?
C113 C114 C115 119.8(6) . . ?
C114 C115 H11A 109.5 . . ?
C114 C115 H11B 109.5 . . ?
C114 C115 H11C 109.5 . . ?
H11A C115 H11B 109.5 . . ?
H11A C115 H11C 109.5 . . ?
H11B C115 H11C 109.5 . . ?
C112 C116 H11D 109.5 . . ?
C112 C116 H11E 109.5 . . ?
C112 C116 H11F 109.5 . . ?
H11D C116 H11E 109.5 . . ?
H11D C116 H11F 109.5 . . ?
H11E C116 H11F 109.5 . . ?
C110 C117 H11G 109.5 . . ?
C110 C117 H11H 109.5 . . ?
C110 C117 H11I 109.5 . . ?
H11G C117 H11H 109.5 . . ?
H11G C117 H11I 109.5 . . ?
H11H C117 H11I 109.5 . . ?
C98 C118 C102 119.8(5) . . ?
C98 C118 C119 122.1(4) . . ?
C102 C118 C119 118.1(4) . . ?
C120 C119 C118 119.7(5) . . ?
C120 C119 C133 117.4(5) . . ?
C133 C119 C118 122.9(5) . . ?
C119 C120 H120 118.9 . . ?
C119 C120 C121 122.2(5) . . ?
C121 C120 H120 118.9 . . ?
C120 C121 H121 120.1 . . ?
C120 C121 C122 119.9(5) . . ?
C122 C121 H121 120.1 . . ?
C121 C122 C123 118.9(5) . . ?
C132 C122 C121 118.3(5) . . ?
C132 C122 C123 122.9(5) . . ?
C124 C123 C122 119.6(5) . . ?
C128 C123 C122 121.1(5) . . ?
C128 C123 C124 119.4(5) . . ?
C123 C124 C131 121.6(5) . . ?
C125 C124 C123 117.4(5) . . ?
C125 C124 C131 121.0(5) . . ?
C124 C125 H125 118.4 . . ?
C126 C125 C124 123.2(6) . . ?
C126 C125 H125 118.4 . . ?
C125 C126 C127 118.4(5) . . ?
C125 C126 C130 120.5(6) . . ?
C127 C126 C130 121.0(6) . . ?
C126 C127 H127 119.3 . . ?
C128 C127 C126 121.4(6) . . ?
C128 C127 H127 119.3 . . ?
C123 C128 C129 119.9(5) . . ?
C127 C128 C123 120.2(6) . . ?
C127 C128 C129 119.8(5) . . ?
C128 C129 H12A 109.5 . . ?
C128 C129 H12B 109.5 . . ?
C128 C129 H12C 109.5 . . ?
H12A C129 H12B 109.5 . . ?
H12A C129 H12C 109.5 . . ?
H12B C129 H12C 109.5 . . ?
C126 C130 H13A 109.5 . . ?
C126 C130 H13B 109.5 . . ?
C126 C130 H13C 109.5 . . ?
H13A C130 H13B 109.5 . . ?
H13A C130 H13C 109.5 . . ?
H13B C130 H13C 109.5 . . ?
C124 C131 H13D 109.5 . . ?
C124 C131 H13E 109.5 . . ?
C124 C131 H13F 109.5 . . ?
H13D C131 H13E 109.5 . . ?
H13D C131 H13F 109.5 . . ?
H13E C131 H13F 109.5 . . ?
C122 C132 H132 119.2 . . ?
C133 C132 C122 121.6(5) . . ?
C133 C132 H132 119.2 . . ?
C119 C133 H133 119.7 . . ?
C132 C133 C119 120.6(5) . . ?
C132 C133 H133 119.7 . . ?
C135 C134 C101 121.3(5) . . ?
C135 C134 C148 118.4(5) . . ?
C148 C134 C101 120.1(5) . . ?
C134 C135 H135 119.5 . . ?
C136 C135 C134 120.9(5) . . ?
C136 C135 H135 119.5 . . ?
C135 C136 H136 119.5 . . ?
C135 C136 C137 121.1(5) . . ?
C137 C136 H136 119.5 . . ?
C136 C137 C138 122.0(5) . . ?
C136 C137 C147 117.5(5) . . ?
C147 C137 C138 120.5(5) . . ?
C139 C138 C137 120.1(5) . . ?
C143 C138 C137 120.8(5) . . ?
C143 C138 C139 119.1(5) . . ?
C138 C139 C146 120.2(5) . . ?
C140 C139 C138 119.7(6) . . ?
C140 C139 C146 120.0(6) . . ?
C139 C140 H140 119.0 . . ?
C139 C140 C141 122.0(6) . . ?
C141 C140 H140 119.0 . . ?
C140 C141 C145 119.7(8) . . ?
C142 C141 C140 116.9(6) . . ?
C142 C141 C145 123.4(8) . . ?
C141 C142 H142 118.5 . . ?
C141 C142 C143 122.9(7) . . ?
C143 C142 H142 118.5 . . ?
C138 C143 C142 119.2(6) . . ?
C138 C143 C144 121.3(5) . . ?
C142 C143 C144 119.4(6) . . ?
C143 C144 H14A 109.5 . . ?
C143 C144 H14B 109.5 . . ?
C143 C144 H14C 109.5 . . ?
H14A C144 H14B 109.5 . . ?
H14A C144 H14C 109.5 . . ?
H14B C144 H14C 109.5 . . ?
C141 C145 H14D 109.5 . . ?
C141 C145 H14E 109.5 . . ?
C141 C145 H14F 109.5 . . ?
H14D C145 H14E 109.5 . . ?
H14D C145 H14F 109.5 . . ?
H14E C145 H14F 109.5 . . ?
C139 C146 H14G 109.5 . . ?
C139 C146 H14H 109.5 . . ?
C139 C146 H14I 109.5 . . ?
H14G C146 H14H 109.5 . . ?
H14G C146 H14I 109.5 . . ?
H14H C146 H14I 109.5 . . ?
C137 C147 H147 119.2 . . ?
C148 C147 C137 121.6(5) . . ?
C148 C147 H147 119.2 . . ?
C134 C148 H148 119.8 . . ?
C147 C148 C134 120.4(5) . . ?
C147 C148 H148 119.8 . . ?
C150 C149 C100 119.0(5) . . ?
C154 C149 C100 122.6(5) . . ?
C154 C149 C150 118.4(5) . . ?
C149 C150 H150 119.5 . . ?
C149 C150 C151 121.0(5) . . ?
C151 C150 H150 119.5 . . ?
C150 C151 H151 120.0 . . ?
C152 C151 C150 120.1(5) . . ?
C152 C151 H151 120.0 . . ?
C151 C152 C155 119.3(5) . . ?
C153 C152 C151 119.0(5) . . ?
C153 C152 C155 121.7(5) . . ?
C152 C153 H153 119.6 . . ?
C152 C153 C154 120.7(5) . . ?
C154 C153 H153 119.6 . . ?
C149 C154 C153 120.8(5) . . ?
C149 C154 H154 119.6 . . ?
C153 C154 H154 119.6 . . ?
C156 C155 C152 118.3(5) . . ?
C160 C155 C152 121.8(4) . . ?
C160 C155 C156 119.8(5) . . ?
C155 C156 C163 123.2(5) . . ?
C157 C156 C155 117.6(5) . . ?
C157 C156 C163 119.2(4) . . ?
C156 C157 H157 118.6 . . ?
C158 C157 C156 122.9(5) . . ?
C158 C157 H157 118.6 . . ?
C157 C158 C159 118.6(5) . . ?
C157 C158 C162 120.9(5) . . ?
C159 C158 C162 120.4(5) . . ?
C158 C159 H159 119.5 . . ?
C158 C159 C160 121.0(5) . . ?
C160 C159 H159 119.5 . . ?
C155 C160 C159 120.1(5) . . ?
C155 C160 C161 121.9(5) . . ?
C159 C160 C161 118.0(5) . . ?
C160 C161 H16A 109.5 . . ?
C160 C161 H16B 109.5 . . ?
C160 C161 H16C 109.5 . . ?
H16A C161 H16B 109.5 . . ?
H16A C161 H16C 109.5 . . ?
H16B C161 H16C 109.5 . . ?
C158 C162 H16D 109.5 . . ?
C158 C162 H16E 109.5 . . ?
C158 C162 H16F 109.5 . . ?
H16D C162 H16E 109.5 . . ?
H16D C162 H16F 109.5 . . ?
H16E C162 H16F 109.5 . . ?
C156 C163 H16G 109.5 . . ?
C156 C163 H16H 109.5 . . ?
C156 C163 H16I 109.5 . . ?
H16G C163 H16H 109.5 . . ?
H16G C163 H16I 109.5 . . ?
H16H C163 H16I 109.5 . . ?
C99 C164 C185 118.3(8) . . ?
C165 C164 C99 120.3(5) . . ?
C165 C164 C185 118.4(8) . . ?
C169 C164 C99 126.4(6) . . ?
C169 C164 C165 112.8(6) . . ?
C164 C165 H165 118.2 . . ?
C164 C165 C166 123.7(6) . . ?
C166 C165 H165 118.2 . . ?
C165 C166 H166 120.1 . . ?
C167 C166 C165 119.8(6) . . ?
C167 C166 H166 120.1 . . ?
C166 C167 C170 121.8(6) . . ?
C166 C167 C184 114.8(8) . . ?
C170 C167 C184 119.0(9) . . ?
C168 C167 C166 116.3(7) . . ?
C168 C167 C170 121.5(7) . . ?
C167 C170 C189 120.0(8) . . ?
C171 C170 C167 118.6(7) . . ?
C175 C170 C167 120.9(9) . . ?
C175 C170 C171 120.4(10) . . ?
C186 C170 C167 121.9(7) . . ?
C186 C170 C189 117.7(9) . . ?
C172 C173 C177 120.4(8) . . ?
C174 C173 C177 123.0(10) . . ?
C174 C173 C172 116.5(10) . . ?
C187 C173 C177 124.2(8) . . ?
C187 C173 C188 118.2(9) . . ?
C188 C173 C177 117.5(8) . . ?
C173 C177 H17A 109.5 . . ?
C173 C177 H17B 109.5 . . ?
C173 C177 H17C 109.5 . . ?
H17A C177 H17B 109.5 . . ?
H17A C177 H17C 109.5 . . ?
H17B C177 H17C 109.5 . . ?
C97 C1A H1A 119.2 . . ?
C2A C1A C97 121.5(9) . . ?
C2A C1A H1A 119.2 . . ?
C1A C2A C3A 118.1(10) . . ?
C1A C2A C92A 123.4(8) . . ?
C3A C2A C92A 117.2(8) . . ?
C95 C3A C2A 119.2(10) . . ?
C95 C3A C4A 119.7(7) . . ?
C2A C3A C4A 120.4(10) . . ?
C90 C4A C3A 119.4(7) . . ?
C90 C4A C5A 118.6(10) . . ?
C5A C4A C3A 120.6(12) . . ?
C4A C5A C6A 119.3(10) . . ?
C4A C5A C93A 118.0(9) . . ?
C6A C5A C93A 121.0(9) . . ?
C7 C6A C5A 120.4(9) . . ?
C7 C6A H6A 119.8 . . ?
C5A C6A H6A 119.8 . . ?
C90 C91A H91A 110.7 . . ?
C90 C91A H91B 110.7 . . ?
C90 C91A C92A 105.4(8) . . ?
H91A C91A H91B 108.8 . . ?
C92A C91A H91A 110.7 . . ?
C92A C91A H91B 110.7 . . ?
C2A C92A C91A 110.9(8) . . ?
C2A C92A H92A 109.5 . . ?
C2A C92A H92B 109.5 . . ?
C91A C92A H92A 109.5 . . ?
C91A C92A H92B 109.5 . . ?
H92A C92A H92B 108.1 . . ?
C5A C93A H93A 109.0 . . ?
C5A C93A H93B 109.0 . . ?
C5A C93A C94A 112.8(8) . . ?
H93A C93A H93B 107.8 . . ?
C94A C93A H93A 109.0 . . ?
C94A C93A H93B 109.0 . . ?
C95 C94A C93A 111.9(8) . . ?
C95 C94A H94A 109.2 . . ?
C95 C94A H94B 109.2 . . ?
C93A C94A H94A 109.2 . . ?
C93A C94A H94B 109.2 . . ?
H94A C94A H94B 107.9 . . ?
C33 C34A C35A 119.9(8) . . ?
C33 C34A C41A 118.7(7) . . ?
C35A C34A C41A 121.1(8) . . ?
C36 C35A C34A 122.5(8) . . ?
C36 C35A H35A 118.8 . . ?
C34A C35A H35A 118.8 . . ?
C36 C37A H37A 120.1 . . ?
C36 C37A C38A 119.7(7) . . ?
C38A C37A H37A 120.1 . . ?
C33 C38A C39A 122.5(6) . . ?
C37A C38A C33 118.7(7) . . ?
C37A C38A C39A 118.7(7) . . ?
C38A C39A H39A 109.5 . . ?
C38A C39A H39B 109.5 . . ?
C38A C39A H39C 109.5 . . ?
H39A C39A H39B 109.5 . . ?
H39A C39A H39C 109.5 . . ?
H39B C39A H39C 109.5 . . ?
C34A C41A H41A 109.5 . . ?
C34A C41A H41B 109.5 . . ?
C34A C41A H41C 109.5 . . ?
H41A C41A H41B 109.5 . . ?
H41A C41A H41C 109.5 . . ?
H41B C41A H41C 109.5 . . ?
C32 C42A H42A 119.3 . . ?
C32 C42A C43A 121.4(8) . . ?
C43A C42A H42A 119.3 . . ?
C29 C43A C42A 120.2(8) . . ?
C29 C43A H43A 119.9 . . ?
C42A C43A H43A 119.9 . . ?
C167 C168 H168 119.4 . . ?
C167 C168 C169 121.2(9) . . ?
C169 C168 H168 119.4 . . ?
C164 C169 C168 123.4(8) . . ?
C164 C169 H169 118.3 . . ?
C168 C169 H169 118.3 . . ?
C170 C171 C178 123.9(10) . . ?
C172 C171 C170 118.4(11) . . ?
C172 C171 C178 117.1(11) . . ?
C173 C172 H172 120.6 . . ?
C171 C172 C173 118.9(12) . . ?
C171 C172 H172 120.6 . . ?
C173 C174 H174 117.2 . . ?
C173 C174 C175 125.7(13) . . ?
C175 C174 H174 117.2 . . ?
C170 C175 C174 119.9(13) . . ?
C170 C175 C176 121.4(14) . . ?
C174 C175 C176 118.7(12) . . ?
C175 C176 H17D 109.5 . . ?
C175 C176 H17E 109.5 . . ?
C175 C176 H17F 109.5 . . ?
H17D C176 H17E 109.5 . . ?
H17D C176 H17F 109.5 . . ?
H17E C176 H17F 109.5 . . ?
C171 C178 H17G 109.5 . . ?
C171 C178 H17H 109.5 . . ?
C171 C178 H17I 109.5 . . ?
H17G C178 H17H 109.5 . . ?
H17G C178 H17I 109.5 . . ?
H17H C178 H17I 109.5 . . ?
C97 C6B H6B 118.9 . . ?
C97 C6B C5B 122.2(9) . . ?
C5B C6B H6B 118.9 . . ?
C6B C5B C4B 117.8(9) . . ?
C6B C5B C93B 123.7(8) . . ?
C4B C5B C93B 117.9(9) . . ?
C95 C4B C5B 119.5(9) . . ?
C95 C4B C3B 123.0(8) . . ?
C5B C4B C3B 117.1(10) . . ?
C90 C3B C4B 121.8(7) . . ?
C90 C3B C2B 118.9(10) . . ?
C2B C3B C4B 118.4(11) . . ?
C3B C2B C92B 117.7(9) . . ?
C1B C2B C3B 120.4(10) . . ?
C1B C2B C92B 121.3(9) . . ?
C7 C1B H1B 120.7 . . ?
C2B C1B C7 118.6(9) . . ?
C2B C1B H1B 120.7 . . ?
C90 C94B H94C 110.5 . . ?
C90 C94B H94D 110.5 . . ?
C90 C94B C93B 106.2(8) . . ?
H94C C94B H94D 108.7 . . ?
C93B C94B H94C 110.5 . . ?
C93B C94B H94D 110.5 . . ?
C5B C93B C94B 109.3(8) . . ?
C5B C93B H93C 109.8 . . ?
C5B C93B H93D 109.8 . . ?
C94B C93B H93C 109.8 . . ?
C94B C93B H93D 109.8 . . ?
H93C C93B H93D 108.3 . . ?
C2B C92B H92C 110.6 . . ?
C2B C92B H92D 110.6 . . ?
C2B C92B C91B 105.6(7) . . ?
H92C C92B H92D 108.7 . . ?
C91B C92B H92C 110.6 . . ?
C91B C92B H92D 110.6 . . ?
C95 C91B C92B 107.8(7) . . ?
C95 C91B H91C 110.2 . . ?
C95 C91B H91D 110.2 . . ?
C92B C91B H91C 110.2 . . ?
C92B C91B H91D 110.2 . . ?
H91C C91B H91D 108.5 . . ?
C33 C34B C41B 124.5(17) . . ?
C35B C34B C33 114.2(16) . . ?
C35B C34B C41B 121.1(17) . . ?
C36 C35B H35B 119.9 . . ?
C34B C35B C36 120.1(18) . . ?
C34B C35B H35B 119.9 . . ?
C36 C37B H37B 117.0 . . ?
C36 C37B C38B 126.1(16) . . ?
C38B C37B H37B 117.0 . . ?
C33 C38B C37B 121.3(15) . . ?
C33 C38B C39B 119.0(15) . . ?
C37B C38B C39B 119.6(15) . . ?
C38B C39B H39D 109.5 . . ?
C38B C39B H39E 109.5 . . ?
C38B C39B H39F 109.5 . . ?
H39D C39B H39E 109.5 . . ?
H39D C39B H39F 109.5 . . ?
H39E C39B H39F 109.5 . . ?
C34B C41B H41D 109.5 . . ?
C34B C41B H41E 109.5 . . ?
C34B C41B H41F 109.5 . . ?
H41D C41B H41E 109.5 . . ?
H41D C41B H41F 109.5 . . ?
H41E C41B H41F 109.5 . . ?
C29 C42B H42B 121.4 . . ?
C43B C42B C29 117.2(13) . . ?
C43B C42B H42B 121.4 . . ?
C32 C43B H43B 121.5 . . ?
C42B C43B C32 117.0(13) . . ?
C42B C43B H43B 121.5 . . ?
C167 C184 H184 119.2 . . ?
C185 C184 C167 121.5(15) . . ?
C185 C184 H184 119.2 . . ?
C164 C185 H185 121.4 . . ?
C184 C185 C164 117.2(13) . . ?
C184 C185 H185 121.4 . . ?
C170 C186 C187 122.1(10) . . ?
C170 C186 C191 120.9(10) . . ?
C187 C186 C191 117.0(10) . . ?
C173 C187 C186 122.5(12) . . ?
C173 C187 H187 118.7 . . ?
C186 C187 H187 118.7 . . ?
C173 C188 H188 119.8 . . ?
C189 C188 C173 120.3(11) . . ?
C189 C188 H188 119.8 . . ?
C188 C189 C170 118.7(11) . . ?
C188 C189 C190 120.9(11) . . ?
C190 C189 C170 120.4(12) . . ?
C189 C190 H19A 109.5 . . ?
C189 C190 H19B 109.5 . . ?
C189 C190 H19C 109.5 . . ?
H19A C190 H19B 109.5 . . ?
H19A C190 H19C 109.5 . . ?
H19B C190 H19C 109.5 . . ?
C186 C191 H19D 109.5 . . ?
C186 C191 H19E 109.5 . . ?
C186 C191 H19F 109.5 . . ?
H19D C191 H19E 109.5 . . ?
H19D C191 H19F 109.5 . . ?
H19E C191 H19F 109.5 . . ?
Cl7 C182 H18C 109.6 . . ?
Cl7 C182 H18D 109.6 . . ?
Cl8 C182 Cl7 110.1(6) . . ?
Cl8 C182 H18C 109.6 . . ?
Cl8 C182 H18D 109.6 . . ?
H18C C182 H18D 108.2 . . ?
Cl9 C183 H18E 107.0 . . ?
Cl9 C183 H18F 107.0 . . ?
Cl10 C183 Cl9 121.1(16) . . ?
Cl10 C183 H18E 107.0 . . ?
Cl10 C183 H18F 107.0 . . ?
H18E C183 H18F 106.8 . . ?
Cl5 C181 Cl6 110.8(14) . . ?
Cl5 C181 H18G 109.5 . . ?
Cl5 C181 H18H 109.5 . . ?
Cl6 C181 H18G 109.5 . . ?
Cl6 C181 H18H 109.5 . . ?
H18G C181 H18H 108.1 . . ?

loop_
_geom_bond_atom_site_label_1
_geom_bond_atom_site_label_2
_geom_bond_distance
_geom_bond_site_symmetry_2
_geom_bond_publ_flag
Cl1 C179 1.731(8) . ?
Cl2 C179 1.747(8) . ?
C179 H17J 0.9900 . ?
C179 H17K 0.9900 . ?
Cl3 C180 1.72(2) . ?
Cl4 C180 1.72(2) . ?
C180 H18A 0.9900 . ?
C180 H18B 0.9900 . ?
C7 C8 1.509(6) . ?
C7 C89 1.371(8) . ?
C7 C6A 1.374(12) . ?
C7 C1B 1.444(13) . ?
C8 C9 1.427(6) . ?
C8 C28 1.411(7) . ?
C9 C10 1.492(6) . ?
C9 C25 1.401(7) . ?
C10 C11 1.406(7) . ?
C10 C24 1.380(8) . ?
C11 H11 0.9500 . ?
C11 C12 1.382(7) . ?
C12 H12 0.9500 . ?
C12 C13 1.387(8) . ?
C13 C14 1.511(7) . ?
C13 C23 1.394(8) . ?
C14 C15 1.354(8) . ?
C14 C19 1.409(7) . ?
C15 C16 1.414(8) . ?
C15 C22 1.556(8) . ?
C16 H16 0.9500 . ?
C16 C17 1.383(9) . ?
C17 C18 1.383(9) . ?
C17 C21 1.503(8) . ?
C18 H18 0.9500 . ?
C18 C19 1.411(8) . ?
C19 C20 1.502(9) . ?
C20 H20A 0.9800 . ?
C20 H20B 0.9800 . ?
C20 H20C 0.9800 . ?
C21 H21A 0.9800 . ?
C21 H21B 0.9800 . ?
C21 H21C 0.9800 . ?
C22 H22A 0.9800 . ?
C22 H22B 0.9800 . ?
C22 H22C 0.9800 . ?
C23 H23 0.9500 . ?
C23 C24 1.406(7) . ?
C24 H24 0.9500 . ?
C25 C26 1.435(6) . ?
C25 C74 1.507(6) . ?
C26 C27 1.422(6) . ?
C26 C59 1.486(6) . ?
C27 C28 1.390(7) . ?
C27 C44 1.496(7) . ?
C28 C29 1.508(6) . ?
C29 C30 1.386(8) . ?
C29 C43A 1.375(10) . ?
C29 C42B 1.463(18) . ?
C30 H30 0.9500 . ?
C30 C31 1.395(7) . ?
C31 H31 0.9500 . ?
C31 C32 1.379(9) . ?
C32 C33 1.502(7) . ?
C32 C42A 1.351(12) . ?
C32 C43B 1.538(19) . ?
C33 C34A 1.383(11) . ?
C33 C38A 1.417(10) . ?
C33 C34B 1.49(2) . ?
C33 C38B 1.246(19) . ?
C36 C40 1.527(8) . ?
C36 C35A 1.332(12) . ?
C36 C37A 1.405(11) . ?
C36 C35B 1.57(2) . ?
C36 C37B 1.237(18) . ?
C40 H40A 0.9800 . ?
C40 H40B 0.9800 . ?
C40 H40C 0.9800 . ?
C44 C45 1.400(8) . ?
C44 C58 1.387(8) . ?
C45 H45 0.9500 . ?
C45 C46 1.362(8) . ?
C46 H46 0.9500 . ?
C46 C47 1.415(8) . ?
C47 C48 1.497(7) . ?
C47 C57 1.390(8) . ?
C48 C49 1.386(7) . ?
C48 C53 1.432(6) . ?
C49 C50 1.383(8) . ?
C49 C56 1.535(7) . ?
C50 H50 0.9500 . ?
C50 C51 1.410(7) . ?
C51 C52 1.385(8) . ?
C51 C55 1.501(7) . ?
C52 H52 0.9500 . ?
C52 C53 1.390(8) . ?
C53 C54 1.506(8) . ?
C54 H54A 0.9800 . ?
C54 H54B 0.9800 . ?
C54 H54C 0.9800 . ?
C55 H55A 0.9800 . ?
C55 H55B 0.9800 . ?
C55 H55C 0.9800 . ?
C56 H56A 0.9800 . ?
C56 H56B 0.9800 . ?
C56 H56C 0.9800 . ?
C57 H57 0.9500 . ?
C57 C58 1.373(7) . ?
C58 H58 0.9500 . ?
C59 C60 1.385(7) . ?
C59 C64 1.386(7) . ?
C60 H60 0.9500 . ?
C60 C61 1.401(7) . ?
C61 H61 0.9500 . ?
C61 C62 1.378(8) . ?
C62 C63 1.386(8) . ?
C62 C65 1.517(6) . ?
C63 H63 0.9500 . ?
C63 C64 1.411(7) . ?
C64 H64 0.9500 . ?
C65 C66 1.402(8) . ?
C65 C70 1.403(8) . ?
C66 C67 1.416(8) . ?
C66 C73 1.518(9) . ?
C67 H67 0.9500 . ?
C67 C68 1.361(11) . ?
C68 C69 1.398(11) . ?
C68 C72 1.547(8) . ?
C69 H69 0.9500 . ?
C69 C70 1.401(8) . ?
C70 C71 1.515(9) . ?
C71 H71A 0.9800 . ?
C71 H71B 0.9800 . ?
C71 H71C 0.9800 . ?
C72 H72A 0.9800 . ?
C72 H72B 0.9800 . ?
C72 H72C 0.9800 . ?
C73 H73A 0.9800 . ?
C73 H73B 0.9800 . ?
C73 H73C 0.9800 . ?
C74 C75 1.375(8) . ?
C74 C79 1.399(7) . ?
C75 H75 0.9500 . ?
C75 C76 1.394(7) . ?
C76 H76 0.9500 . ?
C76 C77 1.373(8) . ?
C77 C78 1.404(9) . ?
C77 C80 1.501(7) . ?
C78 H78 0.9500 . ?
C78 C79 1.370(7) . ?
C79 H79 0.9500 . ?
C80 C81 1.417(9) . ?
C80 C85 1.414(9) . ?
C81 C82 1.399(8) . ?
C81 C88 1.477(9) . ?
C82 H82 0.9500 . ?
C82 C83 1.400(11) . ?
C83 C84 1.390(11) . ?
C83 C87 1.490(9) . ?
C84 H84 0.9500 . ?
C84 C85 1.400(9) . ?
C85 C86 1.482(10) . ?
C86 H86A 0.9800 . ?
C86 H86B 0.9800 . ?
C86 H86C 0.9800 . ?
C87 H87A 0.9800 . ?
C87 H87B 0.9800 . ?
C87 H87C 0.9800 . ?
C88 H88A 0.9800 . ?
C88 H88B 0.9800 . ?
C88 H88C 0.9800 . ?
C89 H89 0.9500 . ?
C89 C90 1.403(7) . ?
C90 C4A 1.386(14) . ?
C90 C91A 1.522(12) . ?
C90 C3B 1.397(14) . ?
C90 C94B 1.522(12) . ?
C95 C96 1.421(8) . ?
C95 C3A 1.409(13) . ?
C95 C94A 1.508(12) . ?
C95 C4B 1.337(14) . ?
C95 C91B 1.573(11) . ?
C96 H96 0.9500 . ?
C96 C97 1.318(9) . ?
C97 C98 1.510(7) . ?
C97 C1A 1.441(13) . ?
C97 C6B 1.384(13) . ?
C98 C99 1.401(7) . ?
C98 C118 1.376(7) . ?
C99 C100 1.418(6) . ?
C99 C164 1.488(7) . ?
C100 C101 1.387(7) . ?
C100 C149 1.501(7) . ?
C101 C102 1.382(7) . ?
C101 C134 1.511(6) . ?
C102 C103 1.485(7) . ?
C102 C118 1.421(6) . ?
C103 C104 1.410(7) . ?
C103 C108 1.386(8) . ?
C104 H104 0.9500 . ?
C104 C105 1.390(7) . ?
C105 H105 0.9500 . ?
C105 C106 1.406(8) . ?
C106 C107 1.389(8) . ?
C106 C109 1.492(7) . ?
C107 H107 0.9500 . ?
C107 C108 1.404(7) . ?
C108 H108 0.9500 . ?
C109 C110 1.382(9) . ?
C109 C114 1.406(9) . ?
C110 C111 1.398(8) . ?
C110 C117 1.535(9) . ?
C111 H111 0.9500 . ?
C111 C112 1.378(11) . ?
C112 C113 1.378(12) . ?
C112 C116 1.533(9) . ?
C113 H113 0.9500 . ?
C113 C114 1.389(9) . ?
C114 C115 1.544(10) . ?
C115 H11A 0.9800 . ?
C115 H11B 0.9800 . ?
C115 H11C 0.9800 . ?
C116 H11D 0.9800 . ?
C116 H11E 0.9800 . ?
C116 H11F 0.9800 . ?
C117 H11G 0.9800 . ?
C117 H11H 0.9800 . ?
C117 H11I 0.9800 . ?
C118 C119 1.500(7) . ?
C119 C120 1.379(8) . ?
C119 C133 1.406(8) . ?
C120 H120 0.9500 . ?
C120 C121 1.390(7) . ?
C121 H121 0.9500 . ?
C121 C122 1.395(8) . ?
C122 C123 1.488(7) . ?
C122 C132 1.385(9) . ?
C123 C124 1.444(7) . ?
C123 C128 1.396(8) . ?
C124 C125 1.391(8) . ?
C124 C131 1.460(9) . ?
C125 H125 0.9500 . ?
C125 C126 1.379(9) . ?
C126 C127 1.388(10) . ?
C126 C130 1.522(8) . ?
C127 H127 0.9500 . ?
C127 C128 1.387(8) . ?
C128 C129 1.514(8) . ?
C129 H12A 0.9800 . ?
C129 H12B 0.9800 . ?
C129 H12C 0.9800 . ?
C130 H13A 0.9800 . ?
C130 H13B 0.9800 . ?
C130 H13C 0.9800 . ?
C131 H13D 0.9800 . ?
C131 H13E 0.9800 . ?
C131 H13F 0.9800 . ?
C132 H132 0.9500 . ?
C132 C133 1.378(8) . ?
C133 H133 0.9500 . ?
C134 C135 1.389(8) . ?
C134 C148 1.410(7) . ?
C135 H135 0.9500 . ?
C135 C136 1.387(7) . ?
C136 H136 0.9500 . ?
C136 C137 1.400(8) . ?
C137 C138 1.477(7) . ?
C137 C147 1.405(8) . ?
C138 C139 1.413(8) . ?
C138 C143 1.395(8) . ?
C139 C140 1.377(8) . ?
C139 C146 1.482(8) . ?
C140 H140 0.9500 . ?
C140 C141 1.411(10) . ?
C141 C142 1.377(11) . ?
C141 C145 1.488(9) . ?
C142 H142 0.9500 . ?
C142 C143 1.395(8) . ?
C143 C144 1.507(9) . ?
C144 H14A 0.9800 . ?
C144 H14B 0.9800 . ?
C144 H14C 0.9800 . ?
C145 H14D 0.9800 . ?
C145 H14E 0.9800 . ?
C145 H14F 0.9800 . ?
C146 H14G 0.9800 . ?
C146 H14H 0.9800 . ?
C146 H14I 0.9800 . ?
C147 H147 0.9500 . ?
C147 C148 1.374(7) . ?
C148 H148 0.9500 . ?
C149 C150 1.395(8) . ?
C149 C154 1.380(8) . ?
C150 H150 0.9500 . ?
C150 C151 1.409(7) . ?
C151 H151 0.9500 . ?
C151 C152 1.398(8) . ?
C152 C153 1.375(8) . ?
C152 C155 1.498(7) . ?
C153 H153 0.9500 . ?
C153 C154 1.419(7) . ?
C154 H154 0.9500 . ?
C155 C156 1.430(7) . ?
C155 C160 1.383(7) . ?
C156 C157 1.405(7) . ?
C156 C163 1.488(7) . ?
C157 H157 0.9500 . ?
C157 C158 1.370(8) . ?
C158 C159 1.389(8) . ?
C158 C162 1.521(7) . ?
C159 H159 0.9500 . ?
C159 C160 1.405(7) . ?
C160 C161 1.520(7) . ?
C161 H16A 0.9800 . ?
C161 H16B 0.9800 . ?
C161 H16C 0.9800 . ?
C162 H16D 0.9800 . ?
C162 H16E 0.9800 . ?
C162 H16F 0.9800 . ?
C163 H16G 0.9800 . ?
C163 H16H 0.9800 . ?
C163 H16I 0.9800 . ?
C164 C165 1.372(9) . ?
C164 C169 1.360(12) . ?
C164 C185 1.489(18) . ?
C165 H165 0.9500 . ?
C165 C166 1.377(8) . ?
C166 H166 0.9500 . ?
C166 C167 1.375(9) . ?
C167 C170 1.494(8) . ?
C167 C168 1.345(12) . ?
C167 C184 1.553(19) . ?
C170 C171 1.490(16) . ?
C170 C175 1.312(19) . ?
C170 C186 1.328(15) . ?
C170 C189 1.501(15) . ?
C173 C177 1.499(8) . ?
C173 C172 1.487(15) . ?
C173 C174 1.341(17) . ?
C173 C187 1.322(14) . ?
C173 C188 1.468(16) . ?
C177 H17A 0.9800 . ?
C177 H17B 0.9800 . ?
C177 H17C 0.9800 . ?
C1A H1A 0.9500 . ?
C1A C2A 1.384(12) . ?
C2A C3A 1.413(13) . ?
C2A C92A 1.518(12) . ?
C3A C4A 1.470(10) . ?
C4A C5A 1.401(15) . ?
C5A C6A 1.406(11) . ?
C5A C93A 1.513(12) . ?
C6A H6A 0.9500 . ?
C91A H91A 0.9900 . ?
C91A H91B 0.9900 . ?
C91A C92A 1.562(12) . ?
C92A H92A 0.9900 . ?
C92A H92B 0.9900 . ?
C93A H93A 0.9900 . ?
C93A H93B 0.9900 . ?
C93A C94A 1.519(11) . ?
C94A H94A 0.9900 . ?
C94A H94B 0.9900 . ?
C34A C35A 1.388(10) . ?
C34A C41A 1.538(12) . ?
C35A H35A 0.9500 . ?
C37A H37A 0.9500 . ?
C37A C38A 1.417(9) . ?
C38A C39A 1.521(10) . ?
C39A H39A 0.9800 . ?
C39A H39B 0.9800 . ?
C39A H39C 0.9800 . ?
C41A H41A 0.9800 . ?
C41A H41B 0.9800 . ?
C41A H41C 0.9800 . ?
C42A H42A 0.9500 . ?
C42A C43A 1.400(11) . ?
C43A H43A 0.9500 . ?
C168 H168 0.9500 . ?
C168 C169 1.379(13) . ?
C169 H169 0.9500 . ?
C171 C172 1.396(13) . ?
C171 C178 1.508(15) . ?
C172 H172 0.9500 . ?
C174 H174 0.9500 . ?
C174 C175 1.386(14) . ?
C175 C176 1.514(15) . ?
C176 H17D 0.9800 . ?
C176 H17E 0.9800 . ?
C176 H17F 0.9800 . ?
C178 H17G 0.9800 . ?
C178 H17H 0.9800 . ?
C178 H17I 0.9800 . ?
C6B H6B 0.9500 . ?
C6B C5B 1.382(12) . ?
C5B C4B 1.422(13) . ?
C5B C93B 1.525(12) . ?
C4B C3B 1.484(11) . ?
C3B C2B 1.401(14) . ?
C2B C1B 1.392(11) . ?
C2B C92B 1.554(12) . ?
C1B H1B 0.9500 . ?
C94B H94C 0.9900 . ?
C94B H94D 0.9900 . ?
C94B C93B 1.570(12) . ?
C93B H93C 0.9900 . ?
C93B H93D 0.9900 . ?
C92B H92C 0.9900 . ?
C92B H92D 0.9900 . ?
C92B C91B 1.579(12) . ?
C91B H91C 0.9900 . ?
C91B H91D 0.9900 . ?
C34B C35B 1.393(19) . ?
C34B C41B 1.553(19) . ?
C35B H35B 0.9500 . ?
C37B H37B 0.9500 . ?
C37B C38B 1.418(18) . ?
C38B C39B 1.516(19) . ?
C39B H39D 0.9800 . ?
C39B H39E 0.9800 . ?
C39B H39F 0.9800 . ?
C41B H41D 0.9800 . ?
C41B H41E 0.9800 . ?
C41B H41F 0.9800 . ?
C42B H42B 0.9500 . ?
C42B C43B 1.428(18) . ?
C43B H43B 0.9500 . ?
C184 H184 0.9500 . ?
C184 C185 1.33(2) . ?
C185 H185 0.9500 . ?
C186 C187 1.407(13) . ?
C186 C191 1.490(14) . ?
C187 H187 0.9500 . ?
C188 H188 0.9500 . ?
C188 C189 1.359(13) . ?
C189 C190 1.500(14) . ?
C190 H19A 0.9800 . ?
C190 H19B 0.9800 . ?
C190 H19C 0.9800 . ?
C191 H19D 0.9800 . ?
C191 H19E 0.9800 . ?
C191 H19F 0.9800 . ?
Cl7 C182 1.775(11) . ?
Cl8 C182 1.762(9) . ?
C182 H18C 0.9900 . ?
C182 H18D 0.9900 . ?
Cl9 C183 1.681(19) . ?
Cl10 C183 1.679(19) . ?
C183 H18E 0.9900 . ?
C183 H18F 0.9900 . ?
Cl5 C181 1.75(2) . ?
Cl6 C181 1.81(3) . ?
C181 H18G 0.9900 . ?
C181 H18H 0.9900 . ?

loop_
_geom_torsion_atom_site_label_1
_geom_torsion_atom_site_label_2
_geom_torsion_atom_site_label_3
_geom_torsion_atom_site_label_4
_geom_torsion
_geom_torsion_site_symmetry_1
_geom_torsion_site_symmetry_2
_geom_torsion_site_symmetry_3
_geom_torsion_site_symmetry_4
_geom_torsion_publ_flag
C7 C8 C9 C10 -12.2(8) . . . . ?
C7 C8 C9 C25 173.1(5) . . . . ?
C7 C8 C28 C27 -170.4(5) . . . . ?
C7 C8 C28 C29 10.7(8) . . . . ?
C7 C89 C90 C4A -2(2) . . . . ?
C7 C89 C90 C91A 160.9(7) . . . . ?
C7 C89 C90 C3B 3(2) . . . . ?
C7 C89 C90 C94B -171.6(8) . . . . ?
C8 C7 C89 C90 175.7(6) . . . . ?
C8 C7 C6A C5A -175.8(10) . . . . ?
C8 C7 C1B C2B -174.1(10) . . . . ?
C8 C9 C10 C11 -119.1(6) . . . . ?
C8 C9 C10 C24 65.4(7) . . . . ?
C8 C9 C25 C26 -2.2(8) . . . . ?
C8 C9 C25 C74 -179.6(5) . . . . ?
C8 C28 C29 C30 71.0(7) . . . . ?
C8 C28 C29 C43A -117.8(8) . . . . ?
C8 C28 C29 C42B -83.5(9) . . . . ?
C9 C8 C28 C27 5.8(8) . . . . ?
C9 C8 C28 C29 -173.2(5) . . . . ?
C9 C10 C11 C12 -178.7(5) . . . . ?
C9 C10 C24 C23 178.1(5) . . . . ?
C9 C25 C26 C27 4.5(8) . . . . ?
C9 C25 C26 C59 -175.5(5) . . . . ?
C9 C25 C74 C75 -123.9(6) . . . . ?
C9 C25 C74 C79 59.0(7) . . . . ?
C10 C9 C25 C26 -176.8(5) . . . . ?
C10 C9 C25 C74 5.8(8) . . . . ?
C10 C11 C12 C13 1.2(8) . . . . ?
C11 C10 C24 C23 2.5(7) . . . . ?
C11 C12 C13 C14 -178.7(5) . . . . ?
C11 C12 C13 C23 0.9(8) . . . . ?
C12 C13 C14 C15 99.6(7) . . . . ?
C12 C13 C14 C19 -76.9(7) . . . . ?
C12 C13 C23 C24 -1.3(8) . . . . ?
C13 C14 C15 C16 -179.5(6) . . . . ?
C13 C14 C15 C22 3.6(10) . . . . ?
C13 C14 C19 C18 176.8(5) . . . . ?
C13 C14 C19 C20 -0.5(9) . . . . ?
C13 C23 C24 C10 -0.4(8) . . . . ?
C14 C13 C23 C24 178.3(5) . . . . ?
C14 C15 C16 C17 2.3(10) . . . . ?
C15 C14 C19 C18 0.3(9) . . . . ?
C15 C14 C19 C20 -177.0(7) . . . . ?
C15 C16 C17 C18 1.3(10) . . . . ?
C15 C16 C17 C21 -178.5(6) . . . . ?
C16 C17 C18 C19 -4.2(10) . . . . ?
C17 C18 C19 C14 3.4(10) . . . . ?
C17 C18 C19 C20 -179.2(7) . . . . ?
C19 C14 C15 C16 -3.1(10) . . . . ?
C19 C14 C15 C22 -180.0(6) . . . . ?
C21 C17 C18 C19 175.6(6) . . . . ?
C22 C15 C16 C17 179.4(6) . . . . ?
C23 C13 C14 C15 -80.0(7) . . . . ?
C23 C13 C14 C19 103.5(7) . . . . ?
C24 C10 C11 C12 -2.9(7) . . . . ?
C25 C9 C10 C11 55.5(7) . . . . ?
C25 C9 C10 C24 -120.1(6) . . . . ?
C25 C26 C27 C28 -1.7(8) . . . . ?
C25 C26 C27 C44 -178.6(5) . . . . ?
C25 C26 C59 C60 -122.9(6) . . . . ?
C25 C26 C59 C64 56.3(7) . . . . ?
C25 C74 C75 C76 -176.9(5) . . . . ?
C25 C74 C79 C78 177.7(5) . . . . ?
C26 C25 C74 C75 58.6(7) . . . . ?
C26 C25 C74 C79 -118.5(6) . . . . ?
C26 C27 C28 C8 -3.4(8) . . . . ?
C26 C27 C28 C29 175.5(5) . . . . ?
C26 C27 C44 C45 -113.4(6) . . . . ?
C26 C27 C44 C58 69.2(7) . . . . ?
C26 C59 C60 C61 176.2(5) . . . . ?
C26 C59 C64 C63 -175.9(5) . . . . ?
C27 C26 C59 C60 57.1(7) . . . . ?
C27 C26 C59 C64 -123.7(6) . . . . ?
C27 C28 C29 C30 -107.9(6) . . . . ?
C27 C28 C29 C43A 63.3(10) . . . . ?
C27 C28 C29 C42B 97.6(10) . . . . ?
C27 C44 C45 C46 -177.6(5) . . . . ?
C27 C44 C58 C57 177.5(5) . . . . ?
C28 C8 C9 C10 171.7(5) . . . . ?
C28 C8 C9 C25 -2.9(8) . . . . ?
C28 C27 C44 C45 69.7(7) . . . . ?
C28 C27 C44 C58 -107.7(6) . . . . ?
C28 C29 C30 C31 -177.9(5) . . . . ?
C28 C29 C43A C42A 177.2(8) . . . . ?
C28 C29 C42B C43B 175.2(11) . . . . ?
C29 C30 C31 C32 3.9(10) . . . . ?
C29 C42B C43B C32 0(2) . . . . ?
C30 C29 C43A C42A -11.6(13) . . . . ?
C30 C29 C42B C43B 21.6(17) . . . . ?
C30 C31 C32 C33 174.0(6) . . . . ?
C30 C31 C32 C42A -16.7(12) . . . . ?
C30 C31 C32 C43B 17.7(12) . . . . ?
C31 C32 C33 C34A 116.0(9) . . . . ?
C31 C32 C33 C38A -68.3(10) . . . . ?
C31 C32 C33 C34B 91.9(16) . . . . ?
C31 C32 C33 C38B -95.5(16) . . . . ?
C31 C32 C42A C43A 15.5(15) . . . . ?
C31 C32 C43B C42B -19.3(18) . . . . ?
C32 C33 C34A C35A 178.1(8) . . . . ?
C32 C33 C34A C41A -8.2(14) . . . . ?
C32 C33 C38A C37A -177.7(7) . . . . ?
C32 C33 C38A C39A -0.6(12) . . . . ?
C32 C33 C34B C35B 175(2) . . . . ?
C32 C33 C34B C41B -9(3) . . . . ?
C32 C33 C38B C37B -176.7(16) . . . . ?
C32 C33 C38B C39B -2(3) . . . . ?
C32 C42A C43A C29 -1.7(17) . . . . ?
C33 C32 C42A C43A -175.2(9) . . . . ?
C33 C32 C43B C42B -176.7(11) . . . . ?
C33 C34A C35A C36 -1.2(15) . . . . ?
C33 C34B C35B C36 6(4) . . . . ?
C36 C37A C38A C33 0.0(12) . . . . ?
C36 C37A C38A C39A -177.2(8) . . . . ?
C36 C37B C38B C33 -4(4) . . . . ?
C36 C37B C38B C39B -179(2) . . . . ?
C40 C36 C35A C34A -179.2(8) . . . . ?
C40 C36 C37A C38A 179.7(7) . . . . ?
C40 C36 C35B C34B 177(2) . . . . ?
C40 C36 C37B C38B -178.7(17) . . . . ?
C44 C27 C28 C8 173.4(5) . . . . ?
C44 C27 C28 C29 -7.7(8) . . . . ?
C44 C45 C46 C47 0.9(8) . . . . ?
C45 C44 C58 C57 0.1(8) . . . . ?
C45 C46 C47 C48 176.1(5) . . . . ?
C45 C46 C47 C57 -1.3(8) . . . . ?
C46 C47 C48 C49 -61.1(8) . . . . ?
C46 C47 C48 C53 118.2(6) . . . . ?
C46 C47 C57 C58 1.2(8) . . . . ?
C47 C48 C49 C50 179.8(5) . . . . ?
C47 C48 C49 C56 -1.0(8) . . . . ?
C47 C48 C53 C52 179.2(5) . . . . ?
C47 C48 C53 C54 -0.6(9) . . . . ?
C47 C57 C58 C44 -0.6(8) . . . . ?
C48 C47 C57 C58 -176.2(5) . . . . ?
C48 C49 C50 C51 0.0(9) . . . . ?
C49 C48 C53 C52 -1.5(8) . . . . ?
C49 C48 C53 C54 178.7(6) . . . . ?
C49 C50 C51 C52 0.3(8) . . . . ?
C49 C50 C51 C55 -178.8(5) . . . . ?
C50 C51 C52 C53 -1.3(9) . . . . ?
C51 C52 C53 C48 1.9(9) . . . . ?
C51 C52 C53 C54 -178.3(6) . . . . ?
C53 C48 C49 C50 0.6(8) . . . . ?
C53 C48 C49 C56 179.7(5) . . . . ?
C55 C51 C52 C53 177.8(6) . . . . ?
C56 C49 C50 C51 -179.1(5) . . . . ?
C57 C47 C48 C49 116.2(6) . . . . ?
C57 C47 C48 C53 -64.5(7) . . . . ?
C58 C44 C45 C46 -0.2(8) . . . . ?
C59 C26 C27 C28 178.3(5) . . . . ?
C59 C26 C27 C44 1.4(8) . . . . ?
C59 C60 C61 C62 0.2(8) . . . . ?
C60 C59 C64 C63 3.4(8) . . . . ?
C60 C61 C62 C63 2.4(8) . . . . ?
C60 C61 C62 C65 -178.2(5) . . . . ?
C61 C62 C63 C64 -2.1(8) . . . . ?
C61 C62 C65 C66 -77.7(7) . . . . ?
C61 C62 C65 C70 104.8(7) . . . . ?
C62 C63 C64 C59 -0.8(8) . . . . ?
C62 C65 C66 C67 -176.9(6) . . . . ?
C62 C65 C66 C73 3.4(9) . . . . ?
C62 C65 C70 C69 174.1(6) . . . . ?
C62 C65 C70 C71 -4.9(10) . . . . ?
C63 C62 C65 C66 101.6(7) . . . . ?
C63 C62 C65 C70 -75.9(8) . . . . ?
C64 C59 C60 C61 -3.0(8) . . . . ?
C65 C62 C63 C64 178.6(5) . . . . ?
C65 C66 C67 C68 2.1(11) . . . . ?
C66 C65 C70 C69 -3.3(10) . . . . ?
C66 C65 C70 C71 177.7(7) . . . . ?
C66 C67 C68 C69 -2.0(13) . . . . ?
C66 C67 C68 C72 176.5(8) . . . . ?
C67 C68 C69 C70 -0.8(14) . . . . ?
C68 C69 C70 C65 3.4(12) . . . . ?
C68 C69 C70 C71 -177.5(8) . . . . ?
C70 C65 C66 C67 0.6(10) . . . . ?
C70 C65 C66 C73 -179.1(6) . . . . ?
C72 C68 C69 C70 -179.4(8) . . . . ?
C73 C66 C67 C68 -178.2(7) . . . . ?
C74 C25 C26 C27 -178.0(5) . . . . ?
C74 C25 C26 C59 1.9(8) . . . . ?
C74 C75 C76 C77 -0.1(9) . . . . ?
C75 C74 C79 C78 0.5(8) . . . . ?
C75 C76 C77 C78 -0.6(9) . . . . ?
C75 C76 C77 C80 178.7(5) . . . . ?
C76 C77 C78 C79 1.3(9) . . . . ?
C76 C77 C80 C81 79.4(8) . . . . ?
C76 C77 C80 C85 -104.2(7) . . . . ?
C77 C78 C79 C74 -1.3(8) . . . . ?
C77 C80 C81 C82 173.9(6) . . . . ?
C77 C80 C81 C88 -5.4(10) . . . . ?
C77 C80 C85 C84 -172.9(6) . . . . ?
C77 C80 C85 C86 7.9(10) . . . . ?
C78 C77 C80 C81 -101.2(7) . . . . ?
C78 C77 C80 C85 75.1(8) . . . . ?
C79 C74 C75 C76 0.2(8) . . . . ?
C80 C77 C78 C79 -178.0(5) . . . . ?
C80 C81 C82 C83 -0.5(11) . . . . ?
C81 C80 C85 C84 3.5(10) . . . . ?
C81 C80 C85 C86 -175.7(7) . . . . ?
C81 C82 C83 C84 2.2(12) . . . . ?
C81 C82 C83 C87 -177.9(8) . . . . ?
C82 C83 C84 C85 -1.0(12) . . . . ?
C83 C84 C85 C80 -1.8(12) . . . . ?
C83 C84 C85 C86 177.4(8) . . . . ?
C85 C80 C81 C82 -2.4(10) . . . . ?
C85 C80 C81 C88 178.3(7) . . . . ?
C87 C83 C84 C85 179.0(8) . . . . ?
C88 C81 C82 C83 178.8(7) . . . . ?
C89 C7 C8 C9 79.6(8) . . . . ?
C89 C7 C8 C28 -104.3(7) . . . . ?
C89 C7 C6A C5A -12.3(16) . . . . ?
C89 C7 C1B C2B 18.3(15) . . . . ?
C89 C90 C4A C3A -177(2) . . . . ?
C89 C90 C4A C5A -11(4) . . . . ?
C89 C90 C91A C92A 142.2(7) . . . . ?
C89 C90 C3B C4B -179(3) . . . . ?
C89 C90 C3B C2B 12(4) . . . . ?
C89 C90 C94B C93B -144.9(8) . . . . ?
C90 C4A C5A C6A 13(4) . . . . ?
C90 C4A C5A C93A 178(2) . . . . ?
C90 C91A C92A C2A 58.9(11) . . . . ?
C90 C3B C2B C1B -11(4) . . . . ?
C90 C3B C2B C92B 161(2) . . . . ?
C90 C94B C93B C5B -59.5(11) . . . . ?
C95 C96 C97 C98 -175.2(6) . . . . ?
C95 C96 C97 C1A 13.7(11) . . . . ?
C95 C96 C97 C6B -13.0(11) . . . . ?
C95 C3A C4A C90 -175(2) . . . . ?
C95 C3A C4A C5A 19(5) . . . . ?
C95 C4B C3B C90 173(2) . . . . ?
C95 C4B C3B C2B -18(5) . . . . ?
C96 C95 C3A C2A -12(3) . . . . ?
C96 C95 C3A C4A 178(2) . . . . ?
C96 C95 C94A C93A 150.0(7) . . . . ?
C96 C95 C4B C5B 7(3) . . . . ?
C96 C95 C4B C3B -180(3) . . . . ?
C96 C95 C91B C92B -140.3(7) . . . . ?
C96 C97 C98 C99 103.8(7) . . . . ?
C96 C97 C98 C118 -78.0(8) . . . . ?
C96 C97 C1A C2A -10.0(17) . . . . ?
C96 C97 C6B C5B 12.5(17) . . . . ?
C97 C98 C99 C100 171.4(5) . . . . ?
C97 C98 C99 C164 -11.0(8) . . . . ?
C97 C98 C118 C102 -171.7(5) . . . . ?
C97 C98 C118 C119 9.1(9) . . . . ?
C97 C1A C2A C3A -4(2) . . . . ?
C97 C1A C2A C92A -171.0(11) . . . . ?
C97 C6B C5B C4B -2(2) . . . . ?
C97 C6B C5B C93B -173.5(11) . . . . ?
C98 C97 C1A C2A 178.4(11) . . . . ?
C98 C97 C6B C5B 175.9(12) . . . . ?
C98 C99 C100 C101 1.8(8) . . . . ?
C98 C99 C100 C149 -173.7(5) . . . . ?
C98 C99 C164 C165 -71.9(8) . . . . ?
C98 C99 C164 C169 117.5(9) . . . . ?
C98 C99 C164 C185 87.9(11) . . . . ?
C98 C118 C119 C120 118.7(6) . . . . ?
C98 C118 C119 C133 -59.2(8) . . . . ?
C99 C98 C118 C102 6.5(9) . . . . ?
C99 C98 C118 C119 -172.8(5) . . . . ?
C99 C100 C101 C102 3.6(8) . . . . ?
C99 C100 C101 C134 -177.5(5) . . . . ?
C99 C100 C149 C150 108.8(6) . . . . ?
C99 C100 C149 C154 -71.9(7) . . . . ?
C99 C164 C165 C166 172.9(6) . . . . ?
C99 C164 C169 C168 -175.7(9) . . . . ?
C99 C164 C185 C184 -170.8(14) . . . . ?
C100 C99 C164 C165 105.7(7) . . . . ?
C100 C99 C164 C169 -64.9(10) . . . . ?
C100 C99 C164 C185 -94.5(11) . . . . ?
C100 C101 C102 C103 178.3(5) . . . . ?
C100 C101 C102 C118 -4.0(8) . . . . ?
C100 C101 C134 C135 -58.3(7) . . . . ?
C100 C101 C134 C148 126.8(5) . . . . ?
C100 C149 C150 C151 -179.0(5) . . . . ?
C100 C149 C154 C153 179.1(5) . . . . ?
C101 C100 C149 C150 -66.5(7) . . . . ?
C101 C100 C149 C154 112.7(6) . . . . ?
C101 C102 C103 C104 -60.5(7) . . . . ?
C101 C102 C103 C108 118.7(6) . . . . ?
C101 C102 C118 C98 -1.1(8) . . . . ?
C101 C102 C118 C119 178.2(5) . . . . ?
C101 C134 C135 C136 -175.1(5) . . . . ?
C101 C134 C148 C147 174.3(5) . . . . ?
C102 C101 C134 C135 120.7(6) . . . . ?
C102 C101 C134 C148 -54.3(7) . . . . ?
C102 C103 C104 C105 177.7(5) . . . . ?
C102 C103 C108 C107 -176.3(5) . . . . ?
C102 C118 C119 C120 -60.6(7) . . . . ?
C102 C118 C119 C133 121.6(6) . . . . ?
C103 C102 C118 C98 176.7(5) . . . . ?
C103 C102 C118 C119 -4.1(7) . . . . ?
C103 C104 C105 C106 -0.6(8) . . . . ?
C104 C103 C108 C107 3.0(8) . . . . ?
C104 C105 C106 C107 1.3(8) . . . . ?
C104 C105 C106 C109 -177.1(5) . . . . ?
C105 C106 C107 C108 0.1(9) . . . . ?
C105 C106 C109 C110 -79.4(8) . . . . ?
C105 C106 C109 C114 105.7(7) . . . . ?
C106 C107 C108 C103 -2.3(9) . . . . ?
C106 C109 C110 C111 -173.3(6) . . . . ?
C106 C109 C110 C117 6.1(10) . . . . ?
C106 C109 C114 C113 173.6(6) . . . . ?
C106 C109 C114 C115 -9.2(9) . . . . ?
C107 C106 C109 C110 102.1(7) . . . . ?
C107 C106 C109 C114 -72.8(8) . . . . ?
C108 C103 C104 C105 -1.6(8) . . . . ?
C109 C106 C107 C108 178.6(5) . . . . ?
C109 C110 C111 C112 0.3(11) . . . . ?
C110 C109 C114 C113 -1.4(10) . . . . ?
C110 C109 C114 C115 175.8(6) . . . . ?
C110 C111 C112 C113 -2.5(13) . . . . ?
C110 C111 C112 C116 175.0(7) . . . . ?
C111 C112 C113 C114 2.7(12) . . . . ?
C112 C113 C114 C109 -0.8(11) . . . . ?
C112 C113 C114 C115 -178.0(7) . . . . ?
C114 C109 C110 C111 1.6(10) . . . . ?
C114 C109 C110 C117 -178.9(6) . . . . ?
C116 C112 C113 C114 -174.7(8) . . . . ?
C117 C110 C111 C112 -179.2(7) . . . . ?
C118 C98 C99 C100 -6.8(9) . . . . ?
C118 C98 C99 C164 170.8(5) . . . . ?
C118 C102 C103 C104 121.8(5) . . . . ?
C118 C102 C103 C108 -59.0(7) . . . . ?
C118 C119 C120 C121 -179.2(5) . . . . ?
C118 C119 C133 C132 179.4(5) . . . . ?
C119 C120 C121 C122 1.1(8) . . . . ?
C120 C119 C133 C132 1.5(8) . . . . ?
C120 C121 C122 C123 179.4(5) . . . . ?
C120 C121 C122 C132 -1.3(7) . . . . ?
C121 C122 C123 C124 -103.1(6) . . . . ?
C121 C122 C123 C128 77.2(7) . . . . ?
C121 C122 C132 C133 1.6(8) . . . . ?
C122 C123 C124 C125 179.7(6) . . . . ?
C122 C123 C124 C131 3.3(9) . . . . ?
C122 C123 C128 C127 178.5(6) . . . . ?
C122 C123 C128 C129 1.0(9) . . . . ?
C122 C132 C133 C119 -1.8(9) . . . . ?
C123 C122 C132 C133 -179.1(5) . . . . ?
C123 C124 C125 C126 1.5(10) . . . . ?
C124 C123 C128 C127 -1.3(9) . . . . ?
C124 C123 C128 C129 -178.7(6) . . . . ?
C124 C125 C126 C127 -0.5(10) . . . . ?
C124 C125 C126 C130 176.9(6) . . . . ?
C125 C126 C127 C128 -1.4(10) . . . . ?
C126 C127 C128 C123 2.3(10) . . . . ?
C126 C127 C128 C129 179.7(7) . . . . ?
C128 C123 C124 C125 -0.5(9) . . . . ?
C128 C123 C124 C131 -177.0(7) . . . . ?
C130 C126 C127 C128 -178.8(6) . . . . ?
C131 C124 C125 C126 177.9(7) . . . . ?
C132 C122 C123 C124 77.6(7) . . . . ?
C132 C122 C123 C128 -102.1(7) . . . . ?
C133 C119 C120 C121 -1.2(8) . . . . ?
C134 C101 C102 C103 -0.6(8) . . . . ?
C134 C101 C102 C118 177.1(5) . . . . ?
C134 C135 C136 C137 1.7(8) . . . . ?
C135 C134 C148 C147 -0.8(8) . . . . ?
C135 C136 C137 C138 177.9(5) . . . . ?
C135 C136 C137 C147 -2.3(8) . . . . ?
C136 C137 C138 C139 75.8(8) . . . . ?
C136 C137 C138 C143 -104.9(7) . . . . ?
C136 C137 C147 C148 1.4(8) . . . . ?
C137 C138 C139 C140 175.5(6) . . . . ?
C137 C138 C139 C146 -1.1(9) . . . . ?
C137 C138 C143 C142 -175.9(7) . . . . ?
C137 C138 C143 C144 7.5(10) . . . . ?
C137 C147 C148 C134 0.1(8) . . . . ?
C138 C137 C147 C148 -178.8(5) . . . . ?
C138 C139 C140 C141 1.0(11) . . . . ?
C139 C138 C143 C142 3.5(10) . . . . ?
C139 C138 C143 C144 -173.1(6) . . . . ?
C139 C140 C141 C142 2.3(12) . . . . ?
C139 C140 C141 C145 -178.8(8) . . . . ?
C140 C141 C142 C143 -2.8(13) . . . . ?
C141 C142 C143 C138 -0.1(13) . . . . ?
C141 C142 C143 C144 176.6(8) . . . . ?
C143 C138 C139 C140 -3.9(9) . . . . ?
C143 C138 C139 C146 179.5(6) . . . . ?
C145 C141 C142 C143 178.4(9) . . . . ?
C146 C139 C140 C141 177.6(7) . . . . ?
C147 C137 C138 C139 -104.0(7) . . . . ?
C147 C137 C138 C143 75.4(8) . . . . ?
C148 C134 C135 C136 -0.1(8) . . . . ?
C149 C100 C101 C102 178.9(5) . . . . ?
C149 C100 C101 C134 -2.2(8) . . . . ?
C149 C150 C151 C152 -0.6(8) . . . . ?
C150 C149 C154 C153 -1.6(8) . . . . ?
C150 C151 C152 C153 -0.7(8) . . . . ?
C150 C151 C152 C155 178.8(5) . . . . ?
C151 C152 C153 C154 0.9(8) . . . . ?
C151 C152 C155 C156 -115.6(6) . . . . ?
C151 C152 C155 C160 60.7(7) . . . . ?
C152 C153 C154 C149 0.3(8) . . . . ?
C152 C155 C156 C157 178.9(5) . . . . ?
C152 C155 C156 C163 -1.7(9) . . . . ?
C152 C155 C160 C159 -178.9(5) . . . . ?
C152 C155 C160 C161 4.2(9) . . . . ?
C153 C152 C155 C156 63.9(7) . . . . ?
C153 C152 C155 C160 -119.8(6) . . . . ?
C154 C149 C150 C151 1.8(8) . . . . ?
C155 C152 C153 C154 -178.6(5) . . . . ?
C155 C156 C157 C158 -1.1(9) . . . . ?
C156 C155 C160 C159 -2.7(9) . . . . ?
C156 C155 C160 C161 -179.6(6) . . . . ?
C156 C157 C158 C159 -0.4(9) . . . . ?
C156 C157 C158 C162 178.9(5) . . . . ?
C157 C158 C159 C160 0.4(9) . . . . ?
C158 C159 C160 C155 1.2(9) . . . . ?
C158 C159 C160 C161 178.2(6) . . . . ?
C160 C155 C156 C157 2.6(8) . . . . ?
C160 C155 C156 C163 -178.0(6) . . . . ?
C162 C158 C159 C160 -178.9(6) . . . . ?
C163 C156 C157 C158 179.5(6) . . . . ?
C164 C99 C100 C101 -175.8(5) . . . . ?
C164 C99 C100 C149 8.7(8) . . . . ?
C164 C165 C166 C167 3.6(11) . . . . ?
C165 C164 C169 C168 13.2(14) . . . . ?
C165 C164 C185 C184 -11(2) . . . . ?
C165 C166 C167 C170 -176.2(6) . . . . ?
C165 C166 C167 C168 11.3(12) . . . . ?
C165 C166 C167 C184 -20.0(14) . . . . ?
C166 C167 C170 C171 -102.0(11) . . . . ?
C166 C167 C170 C175 75.1(15) . . . . ?
C166 C167 C170 C186 -123.0(11) . . . . ?
C166 C167 C170 C189 63.6(13) . . . . ?
C166 C167 C168 C169 -13.5(15) . . . . ?
C166 C167 C184 C185 22(2) . . . . ?
C167 C170 C171 C172 -176.6(11) . . . . ?
C167 C170 C171 C178 -5.7(18) . . . . ?
C167 C170 C175 C174 178.8(13) . . . . ?
C167 C170 C175 C176 -2(2) . . . . ?
C167 C170 C186 C187 -179.6(10) . . . . ?
C167 C170 C186 C191 2.3(18) . . . . ?
C167 C170 C189 C188 -178.7(12) . . . . ?
C167 C170 C189 C190 -1(2) . . . . ?
C167 C168 C169 C164 0.9(18) . . . . ?
C167 C184 C185 C164 -7(3) . . . . ?
C170 C167 C168 C169 174.0(9) . . . . ?
C170 C167 C184 C185 179.0(15) . . . . ?
C170 C171 C172 C173 -4(2) . . . . ?
C170 C186 C187 C173 2(2) . . . . ?
C173 C174 C175 C170 0(3) . . . . ?
C173 C174 C175 C176 -179.9(17) . . . . ?
C173 C188 C189 C170 -5(2) . . . . ?
C173 C188 C189 C190 177.0(15) . . . . ?
C177 C173 C172 C171 -176.7(11) . . . . ?
C177 C173 C174 C175 179.0(14) . . . . ?
C177 C173 C187 C186 179.6(10) . . . . ?
C177 C173 C188 C189 -177.9(12) . . . . ?
C1A C97 C98 C99 -85.1(9) . . . . ?
C1A C97 C98 C118 93.1(9) . . . . ?
C1A C2A C3A C95 15(3) . . . . ?
C1A C2A C3A C4A -175(3) . . . . ?
C1A C2A C92A C91A 136.2(14) . . . . ?
C2A C3A C4A C90 15(5) . . . . ?
C2A C3A C4A C5A -151(2) . . . . ?
C3A C95 C96 C97 -3.1(16) . . . . ?
C3A C95 C94A C93A -47.3(16) . . . . ?
C3A C2A C92A C91A -30.7(19) . . . . ?
C3A C4A C5A C6A 178(2) . . . . ?
C3A C4A C5A C93A -16(4) . . . . ?
C4A C90 C91A C92A -54(2) . . . . ?
C4A C5A C6A C7 -1(3) . . . . ?
C4A C5A C93A C94A -18(2) . . . . ?
C5A C93A C94A C95 48.7(12) . . . . ?
C6A C7 C8 C9 -117.8(8) . . . . ?
C6A C7 C8 C28 58.3(9) . . . . ?
C6A C7 C89 C90 13.7(11) . . . . ?
C6A C5A C93A C94A 147.2(12) . . . . ?
C91A C90 C4A C3A 19(4) . . . . ?
C91A C90 C4A C5A -175(2) . . . . ?
C92A C2A C3A C95 -177.3(16) . . . . ?
C92A C2A C3A C4A -7(4) . . . . ?
C93A C5A C6A C7 -165.8(10) . . . . ?
C94A C95 C96 C97 159.2(8) . . . . ?
C94A C95 C3A C2A -175.8(17) . . . . ?
C94A C95 C3A C4A 14(3) . . . . ?
C34A C33 C38A C37A -1.9(12) . . . . ?
C34A C33 C38A C39A 175.3(9) . . . . ?
C35A C36 C37A C38A 1.2(12) . . . . ?
C37A C36 C35A C34A -0.7(14) . . . . ?
C38A C33 C34A C35A 2.4(14) . . . . ?
C38A C33 C34A C41A 176.2(9) . . . . ?
C41A C34A C35A C36 -174.8(10) . . . . ?
C42A C32 C33 C34A -52.7(13) . . . . ?
C42A C32 C33 C38A 123.0(10) . . . . ?
C43A C29 C30 C31 10.4(10) . . . . ?
C168 C167 C170 C171 70.2(13) . . . . ?
C168 C167 C170 C175 -112.8(15) . . . . ?
C169 C164 C165 C166 -15.3(11) . . . . ?
C171 C170 C175 C174 -4(2) . . . . ?
C171 C170 C175 C176 175.3(15) . . . . ?
C172 C173 C174 C175 3(2) . . . . ?
C174 C173 C172 C171 -0.2(19) . . . . ?
C175 C170 C171 C172 6(2) . . . . ?
C175 C170 C171 C178 177.2(16) . . . . ?
C178 C171 C172 C173 -175.4(13) . . . . ?
C6B C97 C98 C99 -58.4(10) . . . . ?
C6B C97 C98 C118 119.8(9) . . . . ?
C6B C5B C4B C95 -7(3) . . . . ?
C6B C5B C4B C3B 179(2) . . . . ?
C6B C5B C93B C94B -142.3(14) . . . . ?
C5B C4B C3B C90 -13(5) . . . . ?
C5B C4B C3B C2B 156(2) . . . . ?
C4B C95 C96 C97 3.5(17) . . . . ?
C4B C95 C91B C92B 40.9(16) . . . . ?
C4B C5B C93B C94B 46.6(18) . . . . ?
C4B C3B C2B C1B 180(2) . . . . ?
C4B C3B C2B C92B -8(4) . . . . ?
C3B C90 C94B C93B 41(2) . . . . ?
C3B C2B C1B C7 -4(3) . . . . ?
C3B C2B C92B C91B 47(2) . . . . ?
C2B C92B C91B C95 -60.7(9) . . . . ?
C1B C7 C8 C9 -87.2(9) . . . . ?
C1B C7 C8 C28 88.8(8) . . . . ?
C1B C7 C89 C90 -17.6(10) . . . . ?
C1B C2B C92B C91B -141.5(12) . . . . ?
C94B C90 C3B C4B -5(4) . . . . ?
C94B C90 C3B C2B -174(2) . . . . ?
C93B C5B C4B C95 164.2(17) . . . . ?
C93B C5B C4B C3B -9(3) . . . . ?
C92B C2B C1B C7 -175.7(9) . . . . ?
C91B C95 C96 C97 -175.3(7) . . . . ?
C91B C95 C4B C5B -174.1(16) . . . . ?
C91B C95 C4B C3B -1(4) . . . . ?
C34B C33 C38B C37B -5(3) . . . . ?
C34B C33 C38B C39B 170(2) . . . . ?
C35B C36 C37B C38B 13(3) . . . . ?
C37B C36 C35B C34B -13(3) . . . . ?
C38B C33 C34B C35B 3(3) . . . . ?
C38B C33 C34B C41B 178(2) . . . . ?
C41B C34B C35B C36 -170(2) . . . . ?
C42B C29 C30 C31 -24.5(11) . . . . ?
C43B C32 C33 C34B -111.7(17) . . . . ?
C43B C32 C33 C38B 60.9(18) . . . . ?
C184 C167 C170 C186 81.8(15) . . . . ?
C184 C167 C170 C189 -91.6(15) . . . . ?
C185 C164 C165 C166 13.1(13) . . . . ?
C186 C170 C189 C188 8(2) . . . . ?
C186 C170 C189 C190 -174.4(15) . . . . ?
C187 C173 C188 C189 1(2) . . . . ?
C188 C173 C187 C186 0.9(18) . . . . ?
C189 C170 C186 C187 -6.1(19) . . . . ?
C189 C170 C186 C191 175.9(13) . . . . ?
C191 C186 C187 C173 -179.9(13) . . . . ?

loop_
_exptl_oxdiff_crystal_face_indexfrac_h
_exptl_oxdiff_crystal_face_indexfrac_k
_exptl_oxdiff_crystal_face_indexfrac_l
_exptl_oxdiff_crystal_face_x
_exptl_oxdiff_crystal_face_y
_exptl_oxdiff_crystal_face_z
-0.9980 -0.0005 -1.0009 0.1398 0.0032 0.0856
0.9980 0.0005 1.0009 -0.1398 -0.0032 -0.0856
-0.0007 1.0005 -0.0009 0.0478 0.0031 -0.0658
0.0007 -1.0005 0.0009 -0.0478 -0.0031 0.0658
-0.0012 1.0000 1.9980 -0.0031 -0.1520 -0.0597
0.0012 -1.0000 -1.9980 0.0031 0.1520 0.0597
-0.9996 -0.0020 4.9958 -0.0129 -0.4622 0.1039
0.9996 0.0020 -4.9958 0.0129 0.4622 -0.1039
-1.9928 -5.0038 -0.9980 0.0151 -0.0866 0.5034
-1.9975 0.9988 0.9956 0.2511 -0.2232 0.1145
-0.0017 2.0008 0.9977 0.0702 -0.0714 -0.1286
0.9976 1.0013 0.0006 -0.0665 0.0774 -0.1545
0.9966 2.0015 0.9992 -0.0442 0.0030 -0.2173
-0.9977 -0.0002 -2.0004 0.1653 0.0808 0.0825
-0.0001 1.0010 -1.9998 0.0987 0.1582 -0.0719
0.0001 -1.0010 1.9998 -0.0987 -0.1582 0.0719
-0.0003 -0.0003 0.9995 -0.0255 -0.0776 0.0031
-0.0011 2.0013 -1.0012 0.1211 0.0837 -0.1347
